data_4331722
loop_
_publ_author_name
'Jie Qiu'
'Kevin Nguyen'
'Laurent Jouffret'
'Jennifer E. S. Szymanowski'
'Peter C. Burns'

_publ_section_title
;
 Time-Resolved Assembly of Chiral Uranyl Peroxo Cage Clusters Containing
 Belts of Polyhedra
;
_journal_name_full 'Inorganic Chemistry'
_journal_page_first 337
_journal_page_last 345
_journal_paper_doi 10.1021/ic3020817
_journal_volume 52
_journal_year 2013
_chemical_formula_moiety K12[(UO2)14(O2)10(HPO3)12(H2O)6](H2O)22
_chemical_formula_sum 'K12 O112 P12 U14'
_chemical_formula_weight 5965.26
_chemical_name_common U28(PO3)24
_chemical_name_systematic
; 
 ? 
;
_space_group_IT_number 15
_symmetry_cell_setting monoclinic
_symmetry_space_group_name_Hall '-C 2yc'
_symmetry_space_group_name_H-M 'C 1 2/c 1'
_atom_sites_solution_hydrogens none
_atom_sites_solution_primary direct
_atom_sites_solution_secondary difmap
_audit_creation_method SHELXL-97
_cell_angle_alpha 90.00
_cell_angle_beta 101.7010(10)
_cell_angle_gamma 90.00
_cell_formula_units_Z 8
_cell_length_a 37.790(3)
_cell_length_b 19.7033(14)
_cell_length_c 34.751(3)
_cell_measurement_reflns_used 18762
_cell_measurement_temperature 100(2)
_cell_measurement_theta_max 23.55
_cell_measurement_theta_min 1.17
_cell_volume 25337(3)
_computing_cell_refinement 'SMART SAINT'
_computing_data_collection SMART
_computing_data_reduction SAINT
_computing_molecular_graphics 'SHELXL-97 (Sheldrick, 2008)'
_computing_publication_material 'SHELCIF-97 (Sheldrick, 2008)'
_computing_structure_refinement 'SHELXL-97 (Sheldrick, 2008)'
_computing_structure_solution 'SHELXS-97 (Sheldrick, 2008)'
_diffrn_ambient_temperature 100(2)
_diffrn_detector_area_resol_mean 0
_diffrn_measured_fraction_theta_full 0.995
_diffrn_measured_fraction_theta_max 0.995
_diffrn_measurement_device_type 'Bruker APEX'
_diffrn_measurement_method '0.5 wide w/ exposures'
_diffrn_radiation_monochromator graphite
_diffrn_radiation_source 'fine-focus sealed tube'
_diffrn_radiation_type MoK\a
_diffrn_radiation_wavelength 0.71073
_diffrn_reflns_av_R_equivalents 0.0889
_diffrn_reflns_av_sigmaI/netI 0.0630
_diffrn_reflns_limit_h_max 42
_diffrn_reflns_limit_h_min -42
_diffrn_reflns_limit_k_max 22
_diffrn_reflns_limit_k_min -22
_diffrn_reflns_limit_l_max 38
_diffrn_reflns_limit_l_min -38
_diffrn_reflns_number 108761
_diffrn_reflns_theta_full 23.55
_diffrn_reflns_theta_max 23.55
_diffrn_reflns_theta_min 1.17
_exptl_absorpt_coefficient_mu 18.482
_exptl_absorpt_correction_T_max 0.036
_exptl_absorpt_correction_T_min 0.017
_exptl_absorpt_correction_type SADABS
_exptl_absorpt_process_details multi-scan
_exptl_crystal_colour yellow
_exptl_crystal_density_diffrn 3.128
_exptl_crystal_density_meas ?
_exptl_crystal_description prism
_exptl_crystal_F_000 20736
_exptl_crystal_size_max 0.255
_exptl_crystal_size_mid 0.200
_exptl_crystal_size_min 0.180
_refine_diff_density_max 3.128
_refine_diff_density_min -2.683
_refine_diff_density_rms 0.368
_refine_ls_extinction_method none
_refine_ls_goodness_of_fit_ref 1.023
_refine_ls_hydrogen_treatment none
_refine_ls_matrix_type full
_refine_ls_number_parameters 671
_refine_ls_number_reflns 18762
_refine_ls_number_restraints 0
_refine_ls_restrained_S_all 1.023
_refine_ls_R_factor_all 0.1040
_refine_ls_R_factor_gt 0.0670
_refine_ls_shift/su_max 0.001
_refine_ls_shift/su_mean 0.000
_refine_ls_structure_factor_coef Fsqd
_refine_ls_weighting_details 'calc w=1/[\s^2^(Fo^2^)+(0.0800P)^2^+3217.9333P] where P=(Fo^2^+2Fc^2^)/3'
_refine_ls_weighting_scheme calc
_refine_ls_wR_factor_gt 0.1643
_refine_ls_wR_factor_ref 0.1864
_reflns_number_gt 13147
_reflns_number_total 18762
_reflns_threshold_expression >2sigma(I)
_cod_data_source_file ic3020817_si_002_2.cif
_cod_data_source_block final28
_cod_depositor_comments
;
The following automatic conversions were performed:

'_exptl_crystal_density_meas' value 'n/a' was changed to '?' - the
value is perceived as not measured.

Automatic conversion script
Id: cif_fix_values 3008 2015-01-20 13:52:24Z robertas 
;
_cod_original_cell_volume 25338(3)
_cod_database_code 4331722

loop_
_symmetry_equiv_pos_as_xyz
'x, y, z'
'-x, y, -z+1/2'
'x+1/2, y+1/2, z'
'-x+1/2, y+1/2, -z+1/2'
'-x, -y, -z'
'x, -y, z-1/2'
'-x+1/2, -y+1/2, -z'
'x+1/2, -y+1/2, z-1/2'

loop_
_atom_site_label
_atom_site_type_symbol
_atom_site_fract_x
_atom_site_fract_y
_atom_site_fract_z
_atom_site_U_iso_or_equiv
_atom_site_adp_type
_atom_site_occupancy
_atom_site_symmetry_multiplicity
_atom_site_calc_flag
U1 U -0.05818(3) -0.09720(5) -0.13748(3) 0.0341(2) Uani 1 1 d
U2 U 0.16956(3) -0.83939(5) -0.02994(3) 0.0409(3) Uani 1 1 d
U3 U 0.08611(3) -0.45798(5) -0.10933(3) 0.0423(3) Uani 1 1 d
U4 U -0.05047(3) -0.77800(5) -0.07110(3) 0.0403(3) Uani 1 1 d
U5 U 0.10853(3) -0.42442(5) -0.22172(3) 0.0399(3) Uani 1 1 d
U6 U 0.07199(3) -0.92145(5) -0.02290(3) 0.0388(3) Uani 1 1 d
U7 U 0.22934(3) -0.76229(5) -0.11111(3) 0.0409(3) Uani 1 1 d
U8 U 0.18788(3) -0.97903(5) -0.23240(3) 0.0371(2) Uani 1 1 d
U9 U 0.04541(2) -0.16830(5) -0.13651(3) 0.0335(2) Uani 1 1 d
U10 U 0.22238(3) -0.67181(5) -0.22094(3) 0.0425(3) Uani 1 1 d
U11 U 0.13757(2) -0.13118(5) -0.18315(3) 0.0329(2) Uani 1 1 d
U12 U -0.14274(3) -0.80188(5) -0.15501(3) 0.0409(3) Uani 1 1 d
U13 U 0.09093(3) -0.49699(6) -0.33731(3) 0.0465(3) Uani 1 1 d
U14 U 0.05303(3) -0.59693(5) -0.03492(3) 0.0470(3) Uani 1 1 d
P1 P 0.13072(19) -0.9786(4) -0.3261(2) 0.0387(16) Uiso 1 1 d
P2 P 0.0286(2) -0.7668(4) -0.0013(2) 0.0427(17) Uiso 1 1 d
P3 P -0.15733(19) -0.6320(4) -0.1912(2) 0.0393(16) Uiso 1 1 d
P4 P 0.10008(19) -0.0801(4) -0.0509(2) 0.0388(16) Uiso 1 1 d
P5 P -0.22165(19) -0.8326(4) -0.2241(2) 0.0405(17) Uiso 1 1 d
P6 P -0.01846(18) -0.9481(3) -0.0766(2) 0.0358(16) Uiso 1 1 d
P7 P 0.2335(2) -0.9389(4) -0.1367(2) 0.0434(17) Uiso 1 1 d
P8 P 0.0394(2) -0.6021(5) -0.4148(3) 0.059(2) Uiso 1 1 d
P9 P 0.1378(3) -0.6700(5) -0.0308(3) 0.066(2) Uiso 1 1 d
P10 P -0.0032(3) -0.4208(6) -0.1604(3) 0.078(3) Uiso 1 1 d
P11 P 0.1815(3) -0.5350(6) -0.1815(3) 0.080(3) Uiso 1 1 d
P12 P -0.0804(3) 0.1962(6) 0.2732(4) 0.092(3) Uiso 1 1 d
K1 K 0.01395(16) -0.0976(3) -0.02937(18) 0.0455(15) Uiso 1 1 d
K2 K 0.19746(18) -0.4801(3) -0.27155(19) 0.0531(16) Uiso 1 1 d
K3 K -0.13985(19) -0.1873(4) 0.2141(2) 0.0567(17) Uiso 1 1 d
K4 K -0.07955(18) -0.0189(3) 0.14057(19) 0.0530(16) Uiso 1 1 d
K5 K -0.05884(19) -0.2242(4) 0.1048(2) 0.0579(17) Uiso 1 1 d
K6 K -0.1340(2) -0.7049(4) 0.1269(2) 0.0633(19) Uiso 1 1 d
K7 K -0.0108(2) -0.4246(4) -0.0640(2) 0.073(2) Uiso 1 1 d
K8 K -0.1106(2) 0.0512(5) -0.0671(3) 0.082(2) Uiso 1 1 d
K9 K -0.1606(2) 0.1497(4) 0.2982(2) 0.076(2) Uiso 1 1 d
K10 K -0.2742(3) -0.1654(5) 0.0054(3) 0.090(3) Uiso 1 1 d
K11 K 0.2627(3) -0.6697(6) -0.3089(4) 0.124(4) Uiso 1 1 d
K12 K -0.2850(5) -0.4059(9) 0.0906(5) 0.178(6) Uiso 1 1 d
O1 O 0.1737(4) -1.0937(8) -0.2277(5) 0.033(4) Uiso 1 1 d
O2 O 0.1082(4) -1.1643(8) -0.1330(5) 0.034(4) Uiso 1 1 d
O3 O -0.0025(4) -1.1398(8) -0.1052(5) 0.037(4) Uiso 1 1 d
O4 O 0.2501(5) -0.7432(9) -0.1694(5) 0.045(5) Uiso 1 1 d
O5 O 0.1653(5) -1.0026(9) -0.2986(5) 0.042(4) Uiso 1 1 d
O6 O -0.1325(5) -0.8033(9) -0.2031(5) 0.041(4) Uiso 1 1 d
O7 O 0.2185(5) -0.8355(9) -0.0619(5) 0.043(4) Uiso 1 1 d
O8 O 0.1077(5) -1.0603(9) -0.1946(5) 0.042(4) Uiso 1 1 d
O9 O 0.0916(5) -1.2014(9) -0.1694(5) 0.039(4) Uiso 1 1 d
O10 O 0.1890(4) -1.0672(8) -0.1874(5) 0.038(4) Uiso 1 1 d
O11 O -0.1949(5) -0.6233(9) -0.2179(5) 0.048(5) Uiso 1 1 d
O12 O 0.1380(5) -0.9212(9) -0.3524(5) 0.045(5) Uiso 1 1 d
O13 O -0.0818(5) -0.8229(9) -0.1296(5) 0.045(5) Uiso 1 1 d
O14 O 0.0126(5) -0.9611(9) -0.0430(5) 0.046(5) Uiso 1 1 d
O15 O -0.0871(5) -0.7486(9) -0.1318(5) 0.044(5) Uiso 1 1 d
O16 O 0.2423(5) -0.6784(9) -0.1538(5) 0.043(4) Uiso 1 1 d
O17 O 0.1219(5) -0.8530(9) 0.0027(5) 0.042(4) Uiso 1 1 d
O18 O -0.2038(5) -0.8251(9) -0.1822(5) 0.043(4) Uiso 1 1 d
O19 O -0.0411(5) -1.0453(9) -0.1714(5) 0.045(5) Uiso 1 1 d
O20 O -0.1433(5) -0.5649(9) -0.1724(5) 0.042(4) Uiso 1 1 d
O21 O 0.1012(5) -0.3821(9) -0.0816(5) 0.044(4) Uiso 1 1 d
O22 O 0.1484(5) -0.5094(9) -0.0881(5) 0.045(5) Uiso 1 1 d
O23 O 0.1267(5) -0.4505(9) -0.2816(5) 0.044(4) Uiso 1 1 d
O24 O 0.1232(5) -0.4248(9) -0.1522(5) 0.045(5) Uiso 1 1 d
O25 O 0.1846(5) -0.7765(9) -0.1392(5) 0.044(4) Uiso 1 1 d
O26 O 0.0281(5) -0.4145(9) -0.1278(5) 0.048(5) Uiso 1 1 d
O27 O -0.0390(5) -1.0145(9) -0.0910(5) 0.039(4) Uiso 1 1 d
O28 O 0.2112(5) -0.7659(9) -0.0501(5) 0.042(4) Uiso 1 1 d
O29 O 0.0737(4) -0.9117(8) -0.0739(5) 0.037(4) Uiso 1 1 d
O30 O 0.0539(5) -1.2440(9) -0.1080(5) 0.039(4) Uiso 1 1 d
O31 O 0.1311(5) -0.3460(9) -0.2199(5) 0.048(5) Uiso 1 1 d
O32 O 0.2652(5) -0.6433(9) -0.2263(5) 0.040(4) Uiso 1 1 d
O33 O 0.1115(5) -0.6391(10) -0.0093(5) 0.050(5) Uiso 1 1 d
O34 O 0.1677(4) -1.2009(8) -0.1705(5) 0.035(4) Uiso 1 1 d
O35 O 0.0861(4) -1.0374(8) -0.0211(5) 0.039(4) Uiso 1 1 d
O36 O 0.0487(5) -0.3691(10) -0.2401(5) 0.051(5) Uiso 1 1 d
O37 O 0.1350(5) -0.9217(9) -0.0045(5) 0.039(4) Uiso 1 1 d
O38 O 0.1142(5) -0.1796(9) -0.2428(5) 0.046(5) Uiso 1 1 d
O39 O -0.0172(4) -1.1836(8) -0.1383(5) 0.037(4) Uiso 1 1 d
O40 O 0.1830(5) -0.9545(10) -0.0508(5) 0.052(5) Uiso 1 1 d
O41 O 0.0552(5) -0.6609(10) -0.4342(5) 0.051(5) Uiso 1 1 d
O42 O 0.1579(5) -0.7298(9) -0.0078(5) 0.047(5) Uiso 1 1 d
O43 O -0.0431(5) -0.8957(9) -0.0642(5) 0.042(4) Uiso 1 1 d
O44 O 0.0938(5) -0.4115(9) -0.2914(5) 0.046(5) Uiso 1 1 d
O45 O 0.1785(5) -0.6998(10) -0.2169(6) 0.058(5) Uiso 1 1 d
O46 O 0.1124(5) -1.0370(9) -0.3500(5) 0.048(5) Uiso 1 1 d
O47 O 0.0922(5) -0.5133(9) -0.0476(5) 0.049(5) Uiso 1 1 d
O48 O 0.2327(5) -1.0022(10) -0.2360(5) 0.052(5) Uiso 1 1 d
O49 O 0.0859(5) -0.5016(10) -0.2242(6) 0.052(5) Uiso 1 1 d
O50 O 0.0872(5) -0.3924(9) -0.1654(5) 0.044(4) Uiso 1 1 d
O51 O 0.1376(5) -0.8273(9) -0.0752(5) 0.047(5) Uiso 1 1 d
O52 O -0.0780(4) -1.1476(8) -0.1040(5) 0.038(4) Uiso 1 1 d
O53 O 0.1432(5) -0.9517(9) -0.2305(5) 0.047(5) Uiso 1 1 d
O54 O -0.0873(5) -0.7866(10) -0.0467(6) 0.053(5) Uiso 1 1 d
O55 O 0.1112(5) -0.4408(10) -0.3663(6) 0.057(5) Uiso 1 1 d
O56 O 0.2521(5) -0.8723(9) -0.1242(5) 0.043(4) Uiso 1 1 d
O57 O -0.1988(5) -0.8715(9) -0.2481(5) 0.044(5) Uiso 1 1 d
O58 O 0.0528(5) -0.6380(10) -0.0800(6) 0.053(5) Uiso 1 1 d
O59 O 0.0714(5) -0.5333(10) -0.1368(6) 0.052(5) Uiso 1 1 d
O60 O 0.0539(5) -0.5581(10) 0.0118(6) 0.058(5) Uiso 1 1 d
O61 O 0.2015(5) -0.8496(10) 0.0153(5) 0.051(5) Uiso 1 1 d
O62 O -0.1541(5) -0.8010(10) -0.1087(6) 0.056(5) Uiso 1 1 d
O63 O 0.0381(5) -1.0941(10) -0.1659(6) 0.058(5) Uiso 1 1 d
O64 O 0.2119(5) -0.5647(10) -0.2008(6) 0.056(5) Uiso 1 1 d
O65 O 0.0471(5) -0.8140(10) -0.0262(6) 0.056(5) Uiso 1 1 d
O66 O 0.0673(5) -0.9340(9) 0.0264(5) 0.048(5) Uiso 1 1 d
O67 O -0.0113(5) -0.7787(9) -0.0101(5) 0.044(4) Uiso 1 1 d
O68 O 0.2020(5) -0.9310(10) -0.1722(6) 0.052(5) Uiso 1 1 d
O69 O 0.1649(6) -0.4764(11) -0.2036(6) 0.062(6) Uiso 1 1 d
O70 O -0.1580(5) -0.6868(10) -0.1602(5) 0.050(5) Uiso 1 1 d
O71 O -0.0374(6) -0.4363(11) -0.1458(6) 0.069(6) Uiso 1 1 d
O72 O 0.0702(6) -0.5550(11) -0.3101(6) 0.063(6) Uiso 1 1 d
O73 O 0.2088(5) -0.6487(10) -0.0927(6) 0.055(5) Uiso 1 1 d
O74 O -0.0130(5) -0.7691(10) -0.0941(5) 0.051(5) Uiso 1 1 d
O75 O -0.0858(5) -0.1686(10) -0.1865(5) 0.050(5) Uiso 1 1 d
O76 O 0.0179(6) -1.2329(10) -0.1961(6) 0.059(5) Uiso 1 1 d
O77 O 0.0544(5) -0.4897(9) -0.0605(5) 0.043(4) Uiso 1 1 d
O78 O 0.1662(6) -1.0770(11) -0.1194(6) 0.061(6) Uiso 1 1 d
O79 O 0.0688(6) -1.1003(11) -0.0828(6) 0.065(6) Uiso 1 1 d
O80 O 0.2213(6) -0.9787(12) -0.1035(7) 0.074(6) Uiso 1 1 d
O81 O 0.2729(5) -0.7492(9) -0.0837(5) 0.047(5) Uiso 1 1 d
O82 O 0.1617(6) -0.6221(11) -0.0468(6) 0.070(6) Uiso 1 1 d
O83 O 0.0080(6) -0.5692(11) -0.4439(6) 0.060(6) Uiso 1 1 d
O84 O 0.1874(6) -0.5398(12) -0.1406(7) 0.077(7) Uiso 1 1 d
O85 O 0.1291(6) -0.0479(12) -0.0668(7) 0.075(7) Uiso 1 1 d
O86 O -0.2325(6) -0.7656(11) -0.2413(6) 0.067(6) Uiso 1 1 d
O87 O 0.0465(8) -1.2084(14) -0.2579(8) 0.098(8) Uiso 1 1 d
O88 O 0.0664(6) -0.5510(11) -0.3977(6) 0.069(6) Uiso 1 1 d
O89 O 0.0350(7) -0.6967(13) -0.0091(7) 0.084(7) Uiso 1 1 d
O90 O -0.0034(10) -0.3774(19) -0.1909(11) 0.143(13) Uiso 1 1 d
O91 O -0.1334(5) -0.1017(9) 0.1488(5) 0.044(4) Uiso 1 1 d
O92 O -0.0314(6) -1.0615(10) -0.2513(6) 0.060(6) Uiso 1 1 d
O93 O 0.0923(5) -0.4041(9) 0.0034(5) 0.049(5) Uiso 1 1 d
O94 O 0.3083(6) -0.7561(11) -0.2650(6) 0.068(6) Uiso 1 1 d
O95 O -0.2220(6) -0.8890(12) -0.1175(7) 0.071(6) Uiso 1 1 d
O96 O -0.0357(8) -0.1331(15) 0.1699(8) 0.099(9) Uiso 1 1 d
O97 O 0.0430(10) -0.3187(18) -0.0392(10) 0.133(12) Uiso 1 1 d
O98 O 0.1129(7) -0.6156(13) -0.1845(7) 0.084(7) Uiso 1 1 d
O99 O 0.2014(8) -0.3609(16) -0.3100(9) 0.114(10) Uiso 1 1 d
O100 O 0.3499(9) -0.7357(17) -0.0676(10) 0.122(11) Uiso 1 1 d
O101 O 0.2784(9) -0.5116(16) -0.1591(9) 0.118(10) Uiso 1 1 d
O102 O 0.1298(10) -0.3170(19) -0.3298(11) 0.140(12) Uiso 1 1 d
O103 O -0.0465(10) -0.7064(18) -0.1908(10) 0.133(12) Uiso 1 1 d
O104 O 0.0661(10) -0.9282(18) -0.2366(10) 0.132(12) Uiso 1 1 d
O105 O -0.1755(12) 0.214(2) 0.3582(13) 0.169(16) Uiso 1 1 d
O106 O -0.0750(12) -0.296(2) -0.1400(13) 0.171(16) Uiso 1 1 d
O107 O -0.0407(13) -0.858(2) -0.1880(14) 0.191(18) Uiso 1 1 d
O108 O 0.2064(12) -0.353(2) -0.1630(13) 0.181(17) Uiso 1 1 d
O109 O -0.3541(12) -0.428(2) 0.0782(13) 0.181(17) Uiso 1 1 d
O110 O 0.1049(12) -0.337(2) -0.4275(13) 0.172(16) Uiso 1 1 d
O111 O -0.1116(13) -0.278(2) 0.1447(14) 0.195(19) Uiso 1 1 d
O112 O 0.0309(14) -0.665(3) -0.1667(15) 0.21(2) Uiso 1 1 d

loop_
_atom_site_aniso_label
_atom_site_aniso_U_11
_atom_site_aniso_U_22
_atom_site_aniso_U_33
_atom_site_aniso_U_23
_atom_site_aniso_U_13
_atom_site_aniso_U_12
U1 0.0308(5) 0.0319(5) 0.0402(6) -0.0026(4) 0.0086(4) -0.0021(4)
U2 0.0394(6) 0.0466(6) 0.0355(6) 0.0002(5) 0.0046(5) -0.0130(5)
U3 0.0461(6) 0.0268(5) 0.0599(7) -0.0047(5) 0.0244(5) -0.0079(5)
U4 0.0437(6) 0.0292(5) 0.0484(6) -0.0009(5) 0.0105(5) -0.0062(5)
U5 0.0341(6) 0.0279(5) 0.0627(7) 0.0048(5) 0.0216(5) 0.0010(4)
U6 0.0402(6) 0.0447(6) 0.0335(5) -0.0015(5) 0.0122(4) -0.0103(5)
U7 0.0346(6) 0.0433(6) 0.0440(6) -0.0016(5) 0.0061(5) -0.0137(5)
U8 0.0381(6) 0.0295(5) 0.0466(6) 0.0031(4) 0.0160(5) 0.0002(4)
U9 0.0301(5) 0.0271(5) 0.0441(6) -0.0019(4) 0.0096(4) -0.0020(4)
U10 0.0285(5) 0.0465(6) 0.0530(7) 0.0103(5) 0.0094(5) -0.0109(5)
U11 0.0279(5) 0.0283(5) 0.0443(6) 0.0019(4) 0.0118(4) 0.0010(4)
U12 0.0422(6) 0.0324(5) 0.0491(6) -0.0013(5) 0.0112(5) -0.0034(5)
U13 0.0360(6) 0.0430(6) 0.0644(7) 0.0023(5) 0.0197(5) 0.0027(5)
U14 0.0565(7) 0.0273(5) 0.0639(7) -0.0051(5) 0.0278(6) -0.0080(5)

loop_
_atom_type_symbol
_atom_type_description
_atom_type_scat_dispersion_real
_atom_type_scat_dispersion_imag
_atom_type_scat_source
O O 0.0106 0.0060 'International Tables Vol C Tables 4.2.6.8 and 6.1.1.4'
U U -9.6767 9.6646 'International Tables Vol C Tables 4.2.6.8 and 6.1.1.4'
K K 0.2009 0.2494 'International Tables Vol C Tables 4.2.6.8 and 6.1.1.4'
P P 0.1023 0.0942 'International Tables Vol C Tables 4.2.6.8 and 6.1.1.4'

loop_
_geom_angle_atom_site_label_1
_geom_angle_atom_site_label_2
_geom_angle_atom_site_label_3
_geom_angle
_geom_angle_site_symmetry_1
_geom_angle_site_symmetry_3
O19 U1 O52 176.7(8) 1_565 1_565
O19 U1 O75 91.9(7) 1_565 .
O52 U1 O75 87.5(7) 1_565 .
O19 U1 O27 87.2(7) 1_565 1_565
O52 U1 O27 92.9(7) 1_565 1_565
O75 U1 O27 170.5(6) . 1_565
O19 U1 O39 94.7(7) 1_565 1_565
O52 U1 O39 88.2(7) 1_565 1_565
O75 U1 O39 75.1(6) . 1_565
O27 U1 O39 114.4(6) 1_565 1_565
O19 U1 O3 96.5(7) 1_565 1_565
O52 U1 O3 86.7(7) 1_565 1_565
O75 U1 O3 111.5(6) . 1_565
O27 U1 O3 78.0(6) 1_565 1_565
O39 U1 O3 36.5(6) 1_565 1_565
O19 U1 O46 90.4(7) 1_565 2_564
O52 U1 O46 86.4(7) 1_565 2_564
O75 U1 O46 85.6(6) . 2_564
O27 U1 O46 84.9(6) 1_565 2_564
O39 U1 O46 160.2(6) 1_565 2_564
O3 U1 O46 161.2(6) 1_565 2_564
O19 U1 K1 109.8(6) 1_565 .
O52 U1 K1 72.4(5) 1_565 .
O75 U1 K1 141.7(5) . .
O27 U1 K1 46.7(4) 1_565 .
O39 U1 K1 72.0(4) 1_565 .
O3 U1 K1 37.3(4) 1_565 .
O46 U1 K1 123.9(5) 2_564 .
O19 U1 K9 102.1(6) 1_565 6
O52 U1 K9 75.5(5) 1_565 6
O75 U1 K9 38.7(5) . 6
O27 U1 K9 132.4(4) 1_565 6
O39 U1 K9 111.2(4) 1_565 6
O3 U1 K9 144.5(4) 1_565 6
O46 U1 K9 49.0(5) 2_564 6
K1 U1 K9 147.66(14) . 6
O19 U1 K8 104.1(6) 1_565 .
O52 U1 K8 73.9(5) 1_565 .
O75 U1 K8 128.1(5) . .
O27 U1 K8 43.5(4) 1_565 .
O39 U1 K8 148.6(4) 1_565 .
O3 U1 K8 115.1(4) 1_565 .
O46 U1 K8 46.1(5) 2_564 .
K1 U1 K8 77.97(14) . .
K9 U1 K8 89.41(16) 6 .
O61 U2 O51 178.8(9) . .
O61 U2 O17 90.6(7) . .
O51 U2 O17 89.6(7) . .
O61 U2 O7 87.9(7) . .
O51 U2 O7 92.0(7) . .
O17 U2 O7 175.1(6) . .
O61 U2 O28 87.5(7) . .
O51 U2 O28 91.7(7) . .
O17 U2 O28 147.9(6) . .
O7 U2 O28 36.6(6) . .
O61 U2 O37 85.4(7) . .
O51 U2 O37 95.5(7) . .
O17 U2 O37 36.7(6) . .
O7 U2 O37 138.5(6) . .
O28 U2 O37 171.7(6) . .
O61 U2 O42 87.3(8) . .
O51 U2 O42 91.6(7) . .
O17 U2 O42 74.5(6) . .
O7 U2 O42 110.0(6) . .
O28 U2 O42 73.4(6) . .
O37 U2 O42 110.5(6) . .
O61 U2 O40 90.7(8) . .
O51 U2 O40 90.4(7) . .
O17 U2 O40 105.3(6) . .
O7 U2 O40 70.2(6) . .
O28 U2 O40 106.8(6) . .
O37 U2 O40 69.0(6) . .
O42 U2 O40 178.0(6) . .
O61 U2 K10 48.1(6) . 5_545
O51 U2 K10 131.7(6) . 5_545
O17 U2 K10 138.7(4) . 5_545
O7 U2 K10 40.1(4) . 5_545
O28 U2 K10 48.3(4) . 5_545
O37 U2 K10 123.4(4) . 5_545
O42 U2 K10 98.9(5) . 5_545
O40 U2 K10 79.9(5) . 5_545
O61 U2 U6 111.1(6) . .
O51 U2 U6 69.5(6) . .
O17 U2 U6 29.3(4) . .
O7 U2 U6 148.3(4) . .
O28 U2 U6 158.7(4) . .
O37 U2 U6 29.6(4) . .
O42 U2 U6 96.4(4) . .
O40 U2 U6 84.0(4) . .
K10 U2 U6 153.05(14) 5_545 .
O61 U2 K10 67.2(6) . 3_545
O51 U2 K10 111.6(6) . 3_545
O17 U2 K10 110.8(4) . 3_545
O7 U2 K10 72.7(4) . 3_545
O28 U2 K10 40.0(4) . 3_545
O37 U2 K10 139.1(4) . 3_545
O42 U2 K10 41.9(5) . 3_545
O40 U2 K10 137.3(5) . 3_545
K10 U2 K10 57.9(2) 5_545 3_545
U6 U2 K10 137.33(14) . 3_545
O61 U2 K12 20.7(6) . 3_545
O51 U2 K12 160.0(6) . 3_545
O17 U2 K12 72.1(5) . 3_545
O7 U2 K12 105.5(5) . 3_545
O28 U2 K12 108.2(5) . 3_545
O37 U2 K12 65.0(5) . 3_545
O42 U2 K12 91.4(5) . 3_545
O40 U2 K12 86.7(5) . 3_545
K10 U2 K12 67.2(3) 5_545 3_545
U6 U2 K12 90.5(2) . 3_545
K10 U2 K12 83.4(3) 3_545 3_545
O59 U3 O21 179.7(9) . .
O59 U3 O26 89.1(8) . .
O21 U3 O26 91.2(7) . .
O59 U3 O24 93.0(7) . .
O21 U3 O24 86.7(7) . .
O26 U3 O24 112.1(6) . .
O59 U3 O50 93.9(7) . .
O21 U3 O50 86.0(7) . .
O26 U3 O50 75.0(6) . .
O24 U3 O50 37.0(6) . .
O59 U3 O77 90.9(7) . .
O21 U3 O77 89.3(7) . .
O26 U3 O77 72.9(6) . .
O24 U3 O77 173.7(6) . .
O50 U3 O77 147.5(6) . .
O59 U3 O47 93.7(8) . .
O21 U3 O47 86.4(7) . .
O26 U3 O47 109.4(6) . .
O24 U3 O47 138.0(6) . .
O50 U3 O47 171.2(6) . .
O77 U3 O47 36.6(6) . .
O59 U3 O22 89.6(7) . .
O21 U3 O22 90.1(7) . .
O26 U3 O22 177.8(6) . .
O24 U3 O22 69.8(6) . .
O50 U3 O22 106.9(6) . .
O77 U3 O22 105.3(6) . .
O47 U3 O22 68.8(6) . .
O59 U3 K6 136.2(6) . 5_545
O21 U3 K6 43.6(6) . 5_545
O26 U3 K6 95.6(5) . 5_545
O24 U3 K6 45.1(5) . 5_545
O50 U3 K6 46.5(4) . 5_545
O77 U3 K6 132.1(4) . 5_545
O47 U3 K6 124.8(5) . 5_545
O22 U3 K6 86.6(4) . 5_545
O59 U3 K7 97.3(6) . .
O21 U3 K7 83.0(6) . .
O26 U3 K7 38.9(5) . .
O24 U3 K7 148.5(5) . .
O50 U3 K7 112.2(4) . .
O77 U3 K7 35.3(4) . .
O47 U3 K7 71.0(5) . .
O22 U3 K7 139.6(4) . .
K6 U3 K7 113.38(16) 5_545 .
O74 U4 O54 178.4(9) . .
O74 U4 O13 87.5(8) . .
O54 U4 O13 94.1(8) . .
O74 U4 O41 91.1(8) . 2_554
O54 U4 O41 88.7(8) . 2_554
O13 U4 O41 114.5(6) . 2_554
O74 U4 O67 89.6(7) . .
O54 U4 O67 88.8(8) . .
O13 U4 O67 156.5(6) . .
O41 U4 O67 88.8(6) 2_554 .
O74 U4 O43 93.1(7) . .
O54 U4 O43 86.8(8) . .
O13 U4 O43 74.9(6) . .
O41 U4 O43 169.8(6) 2_554 .
O67 U4 O43 82.0(6) . .
O74 U4 O15 87.2(7) . .
O54 U4 O15 94.3(8) . .
O13 U4 O15 36.9(6) . .
O41 U4 O15 77.6(6) 2_554 .
O67 U4 O15 165.9(6) . .
O43 U4 O15 111.9(6) . .
O74 U4 K8 126.8(6) . 1_545
O54 U4 K8 53.8(6) . 1_545
O13 U4 K8 61.6(5) . 1_545
O41 U4 K8 139.9(5) 2_554 1_545
O67 U4 K8 102.7(5) . 1_545
O43 U4 K8 40.1(4) . 1_545
O15 U4 K8 90.2(4) . 1_545
O74 U4 U12 109.5(6) . .
O54 U4 U12 72.1(6) . .
O13 U4 U12 28.2(4) . .
O41 U4 U12 95.9(5) 2_554 .
O67 U4 U12 160.2(4) . .
O43 U4 U12 91.5(4) . .
O15 U4 U12 29.2(4) . .
K8 U4 U12 61.94(13) 1_545 .
O74 U4 K1 105.7(6) . 5_545
O54 U4 K1 73.1(6) . 5_545
O13 U4 K1 121.6(5) . 5_545
O41 U4 K1 121.6(5) 2_554 5_545
O67 U4 K1 37.7(4) . 5_545
O43 U4 K1 48.3(4) . 5_545
O15 U4 K1 155.7(4) . 5_545
K8 U4 K1 65.62(15) 1_545 5_545
U12 U4 K1 127.24(9) . 5_545
O74 U4 K5 12.7(6) . 5_545
O54 U4 K5 165.9(6) . 5_545
O13 U4 K5 96.2(5) . 5_545
O41 U4 K5 95.7(5) 2_554 5_545
O67 U4 K5 77.9(4) . 5_545
O43 U4 K5 86.6(4) . 5_545
O15 U4 K5 99.7(4) . 5_545
K8 U4 K5 124.19(16) 1_545 5_545
U12 U4 K5 120.53(9) . 5_545
K1 U4 K5 93.25(12) 5_545 5_545
O49 U5 O31 179.3(10) . .
O49 U5 O69 92.4(8) . .
O31 U5 O69 88.1(8) . .
O49 U5 O50 91.6(8) . .
O31 U5 O50 88.8(7) . .
O69 U5 O50 110.0(7) . .
O49 U5 O24 93.3(8) . .
O31 U5 O24 87.4(7) . .
O69 U5 O24 73.3(7) . .
O50 U5 O24 36.8(6) . .
O49 U5 O23 89.7(8) . .
O31 U5 O23 89.9(7) . .
O69 U5 O23 74.3(7) . .
O50 U5 O23 175.4(6) . .
O24 U5 O23 147.5(6) . .
O49 U5 O44 91.9(8) . .
O31 U5 O44 87.4(7) . .
O69 U5 O44 109.4(7) . .
O50 U5 O44 140.2(6) . .
O24 U5 O44 174.1(6) . .
O23 U5 O44 35.3(6) . .
O49 U5 O36 87.6(8) . .
O31 U5 O36 91.9(7) . .
O69 U5 O36 179.3(7) . .
O50 U5 O36 69.3(6) . .
O24 U5 O36 106.1(6) . .
O23 U5 O36 106.4(6) . .
O44 U5 O36 71.2(6) . .
O49 U5 K6 127.8(6) . 5_545
O31 U5 K6 52.8(6) . 5_545
O69 U5 K6 90.2(5) . 5_545
O50 U5 K6 39.8(4) . 5_545
O24 U5 K6 38.5(4) . 5_545
O23 U5 K6 140.5(4) . 5_545
O44 U5 K6 135.6(4) . 5_545
O36 U5 K6 89.2(4) . 5_545
O49 U5 K2 100.2(6) . .
O31 U5 K2 79.8(6) . .
O69 U5 K2 40.3(5) . .
O50 U5 K2 147.9(4) . .
O24 U5 K2 112.1(4) . .
O23 U5 K2 35.8(4) . .
O44 U5 K2 69.7(4) . .
O36 U5 K2 140.3(4) . .
K6 U5 K2 114.34(14) 5_545 .
O66 U6 O29 175.9(8) . .
O66 U6 O65 93.2(8) . .
O29 U6 O65 87.1(7) . .
O66 U6 O37 91.8(7) . .
O29 U6 O37 91.9(7) . .
O65 U6 O37 113.4(6) . .
O66 U6 O17 86.8(7) . .
O29 U6 O17 97.3(7) . .
O65 U6 O17 77.3(6) . .
O37 U6 O17 36.9(6) . .
O66 U6 O35 84.5(7) . .
O29 U6 O35 94.4(7) . .
O65 U6 O35 169.3(6) . .
O37 U6 O35 77.1(6) . .
O17 U6 O35 113.0(6) . .
O66 U6 O14 88.0(7) . .
O29 U6 O14 88.0(7) . .
O65 U6 O14 86.3(7) . .
O37 U6 O14 160.3(6) . .
O17 U6 O14 162.4(6) . .
O35 U6 O14 83.2(6) . .
O66 U6 K5 139.8(6) . 5_545
O29 U6 K5 41.1(5) . 5_545
O65 U6 K5 46.9(5) . 5_545
O37 U6 K5 99.7(4) . 5_545
O17 U6 K5 80.3(4) . 5_545
O35 U6 K5 135.5(4) . 5_545
O14 U6 K5 93.1(5) . 5_545
O66 U6 K1 48.2(6) . 5_545
O29 U6 K1 128.7(5) . 5_545
O65 U6 K1 65.3(5) . 5_545
O37 U6 K1 138.0(4) . 5_545
O17 U6 K1 115.7(4) . 5_545
O35 U6 K1 106.1(4) . 5_545
O14 U6 K1 50.1(4) . 5_545
K5 U6 K1 104.94(13) 5_545 5_545
O66 U6 K8 42.5(6) . 5_545
O29 U6 K8 138.2(5) . 5_545
O65 U6 K8 133.8(5) . 5_545
O37 U6 K8 66.5(4) . 5_545
O17 U6 K8 86.2(4) . 5_545
O35 U6 K8 47.4(4) . 5_545
O14 U6 K8 101.1(5) . 5_545
K5 U6 K8 165.85(16) 5_545 5_545
K1 U6 K8 84.77(15) 5_545 5_545
O66 U6 U2 112.4(6) . .
O29 U6 U2 71.6(5) . .
O65 U6 U2 89.9(5) . .
O37 U6 U2 30.0(4) . .
O17 U6 U2 29.2(4) . .
O35 U6 U2 100.6(4) . .
O14 U6 U2 159.4(4) . .
K5 U6 U2 69.91(10) 5_545 .
K1 U6 U2 143.87(9) 5_545 .
K8 U6 U2 96.16(13) 5_545 .
O66 U6 K1 77.1(6) . 1_545
O29 U6 K1 99.3(5) . 1_545
O65 U6 K1 124.5(5) . 1_545
O37 U6 K1 121.3(4) . 1_545
O17 U6 K1 153.1(4) . 1_545
O35 U6 K1 44.8(4) . 1_545
O14 U6 K1 39.6(5) . 1_545
K5 U6 K1 125.58(13) 5_545 1_545
K1 U6 K1 68.45(14) 5_545 1_545
K8 U6 K1 67.31(15) 5_545 1_545
U2 U6 K1 144.58(9) . 1_545
O81 U7 O25 179.5(9) . .
O81 U7 O7 88.7(7) . .
O25 U7 O7 91.0(7) . .
O81 U7 O16 86.9(7) . .
O25 U7 O16 93.5(7) . .
O7 U7 O16 172.4(6) . .
O81 U7 O4 90.3(7) . .
O25 U7 O4 89.9(7) . .
O7 U7 O4 150.4(6) . .
O16 U7 O4 35.9(6) . .
O81 U7 O28 85.8(7) . .
O25 U7 O28 94.1(7) . .
O7 U7 O28 36.6(6) . .
O16 U7 O28 136.7(6) . .
O4 U7 O28 172.0(6) . .
O81 U7 O56 84.4(7) . .
O25 U7 O56 95.2(7) . .
O7 U7 O56 72.8(6) . .
O16 U7 O56 112.8(6) . .
O4 U7 O56 77.7(6) . .
O28 U7 O56 108.8(6) . .
O81 U7 O73 92.0(8) . .
O25 U7 O73 88.4(7) . .
O7 U7 O73 104.9(6) . .
O16 U7 O73 69.2(6) . .
O4 U7 O73 104.7(6) . .
O28 U7 O73 68.6(6) . .
O56 U7 O73 175.8(6) . .
O81 U7 K12 50.4(7) . 5_545
O25 U7 K12 130.0(6) . 5_545
O7 U7 K12 123.9(5) . 5_545
O16 U7 K12 48.9(5) . 5_545
O4 U7 K12 76.1(5) . 5_545
O28 U7 K12 96.0(5) . 5_545
O56 U7 K12 126.7(5) . 5_545
O73 U7 K12 51.5(5) . 5_545
O81 U7 K10 51.1(6) . 5_545
O25 U7 K10 128.6(6) . 5_545
O7 U7 K10 37.7(5) . 5_545
O16 U7 K10 137.1(4) . 5_545
O4 U7 K10 134.4(5) . 5_545
O28 U7 K10 46.1(4) . 5_545
O56 U7 K10 75.5(4) . 5_545
O73 U7 K10 100.4(5) . 5_545
K12 U7 K10 91.3(3) 5_545 5_545
O81 U7 K10 69.1(6) . 3_545
O25 U7 K10 111.0(6) . 3_545
O7 U7 K10 64.0(4) . 3_545
O16 U7 K10 108.6(4) . 3_545
O4 U7 K10 141.7(5) . 3_545
O28 U7 K10 30.4(4) . 3_545
O56 U7 K10 128.9(4) . 3_545
O73 U7 K10 47.3(5) . 3_545
K12 U7 K10 65.8(3) 5_545 3_545
K10 U7 K10 53.7(2) 5_545 3_545
O81 U7 K3 159.8(6) . 5_545
O25 U7 K3 20.2(6) . 5_545
O7 U7 K3 103.3(4) . 5_545
O16 U7 K3 82.7(4) . 5_545
O4 U7 K3 71.2(4) . 5_545
O28 U7 K3 113.5(4) . 5_545
O56 U7 K3 83.8(4) . 5_545
O73 U7 K3 100.3(5) . 5_545
K12 U7 K3 128.3(3) 5_545 5_545
K10 U7 K3 139.80(16) 5_545 5_545
K10 U7 K3 130.73(15) 3_545 5_545
O48 U8 O53 176.7(9) . .
O48 U8 O68 97.1(8) . .
O53 U8 O68 83.5(8) . .
O48 U8 O57 89.1(8) . 2_554
O53 U8 O57 87.7(7) . 2_554
O68 U8 O57 82.2(7) . 2_554
O48 U8 O10 88.2(7) . .
O53 U8 O10 95.1(7) . .
O68 U8 O10 73.9(6) . .
O57 U8 O10 155.4(6) 2_554 .
O48 U8 O5 92.5(7) . .
O53 U8 O5 86.3(7) . .
O68 U8 O5 165.3(7) . .
O57 U8 O5 86.8(6) 2_554 .
O10 U8 O5 117.8(6) . .
O48 U8 O1 89.6(7) . .
O53 U8 O1 93.3(7) . .
O68 U8 O1 110.8(6) . .
O57 U8 O1 167.0(6) 2_554 .
O10 U8 O1 37.4(5) . .
O5 U8 O1 80.4(6) . .
O48 U8 K3 135.5(6) . 5_545
O53 U8 K3 42.1(6) . 5_545
O68 U8 K3 61.4(5) . 5_545
O57 U8 K3 51.8(5) 2_554 5_545
O10 U8 K3 117.8(4) . 5_545
O5 U8 K3 104.0(4) . 5_545
O1 U8 K3 133.4(4) . 5_545
O48 U8 K9 83.5(6) . 5_545
O53 U8 K9 97.8(6) . 5_545
O68 U8 K9 148.2(5) . 5_545
O57 U8 K9 129.6(5) 2_554 5_545
O10 U8 K9 74.3(4) . 5_545
O5 U8 K9 44.1(4) . 5_545
O1 U8 K9 37.5(4) . 5_545
K3 U8 K9 135.90(16) 5_545 5_545
O48 U8 K2 15.6(6) . 4_544
O53 U8 K2 162.3(6) . 4_544
O68 U8 K2 85.7(5) . 4_544
O57 U8 K2 76.9(5) 2_554 4_544
O10 U8 K2 95.4(4) . 4_544
O5 U8 K2 101.3(4) . 4_544
O1 U8 K2 103.7(4) . 4_544
K3 U8 K2 120.15(14) 5_545 4_544
K9 U8 K2 98.77(15) 5_545 4_544
O48 U8 K11 56.4(6) . 4_544
O53 U8 K11 126.8(6) . 4_544
O68 U8 K11 93.0(5) . 4_544
O57 U8 K11 144.5(5) 2_554 4_544
O10 U8 K11 34.8(4) . 4_544
O5 U8 K11 101.7(5) . 4_544
O1 U8 K11 39.1(4) . 4_544
K3 U8 K11 150.60(19) 5_545 4_544
K9 U8 K11 60.8(2) 5_545 4_544
K2 U8 K11 67.68(19) 4_544 4_544
O63 U9 O30 177.9(9) 1_565 1_565
O63 U9 O79 88.7(8) 1_565 1_565
O30 U9 O79 92.3(8) 1_565 1_565
O63 U9 O2 92.4(8) 1_565 1_565
O30 U9 O2 86.2(7) 1_565 1_565
O79 U9 O2 74.0(7) 1_565 1_565
O63 U9 O3 91.4(8) 1_565 1_565
O30 U9 O3 90.6(7) 1_565 1_565
O79 U9 O3 72.2(7) 1_565 1_565
O2 U9 O3 145.9(6) 1_565 1_565
O63 U9 O9 89.6(8) 1_565 1_565
O30 U9 O9 88.3(7) 1_565 1_565
O79 U9 O9 110.5(7) 1_565 1_565
O2 U9 O9 36.7(5) 1_565 1_565
O3 U9 O9 177.1(6) 1_565 1_565
O63 U9 O39 92.9(8) 1_565 1_565
O30 U9 O39 88.5(7) 1_565 1_565
O79 U9 O39 108.0(7) 1_565 1_565
O2 U9 O39 174.4(6) 1_565 1_565
O3 U9 O39 35.7(5) 1_565 1_565
O9 U9 O39 141.5(6) 1_565 1_565
O63 U9 O76 87.2(8) 1_565 1_565
O30 U9 O76 91.8(7) 1_565 1_565
O79 U9 O76 175.5(7) 1_565 1_565
O2 U9 O76 108.0(6) 1_565 1_565
O3 U9 O76 106.0(6) 1_565 1_565
O9 U9 O76 71.3(6) 1_565 1_565
O39 U9 O76 70.5(6) 1_565 1_565
O63 U9 K4 38.5(7) 1_565 5
O30 U9 K4 141.6(5) 1_565 5
O79 U9 K4 54.0(5) 1_565 5
O2 U9 K4 68.6(4) 1_565 5
O3 U9 K4 94.7(4) 1_565 5
O9 U9 K4 87.8(4) 1_565 5
O39 U9 K4 116.9(4) 1_565 5
O76 U9 K4 122.6(5) 1_565 5
O63 U9 K6 125.1(7) 1_565 5_545
O30 U9 K6 53.0(5) 1_565 5_545
O79 U9 K6 96.5(5) 1_565 5_545
O2 U9 K6 39.2(4) 1_565 5_545
O3 U9 K6 142.2(4) 1_565 5_545
O9 U9 K6 37.6(4) 1_565 5_545
O39 U9 K6 135.4(4) 1_565 5_545
O76 U9 K6 87.3(5) 1_565 5_545
K4 U9 K6 107.73(14) 5 5_545
O63 U9 K1 101.0(7) 1_565 .
O30 U9 K1 80.9(5) 1_565 .
O79 U9 K1 41.8(5) 1_565 .
O2 U9 K1 113.0(4) 1_565 .
O3 U9 K1 33.2(4) 1_565 .
O9 U9 K1 149.0(4) 1_565 .
O39 U9 K1 67.7(4) 1_565 .
O76 U9 K1 137.6(5) 1_565 .
K4 U9 K1 83.03(13) 5 .
K6 U9 K1 118.70(13) 5_545 .
O32 U10 O45 178.3(9) . .
O32 U10 O64 87.6(8) . .
O45 U10 O64 92.3(8) . .
O32 U10 O16 90.4(7) . .
O45 U10 O16 91.2(8) . .
O64 U10 O16 77.5(7) . .
O32 U10 O86 86.2(8) . 2_554
O45 U10 O86 93.4(9) . 2_554
O64 U10 O86 163.6(7) . 2_554
O16 U10 O86 117.7(7) . 2_554
O32 U10 O4 89.7(7) . .
O45 U10 O4 91.9(8) . .
O64 U10 O4 113.5(7) . .
O16 U10 O4 36.1(6) . .
O86 U10 O4 81.7(7) 2_554 .
O32 U10 O11 91.3(7) . 2_554
O45 U10 O11 87.1(8) . 2_554
O64 U10 O11 80.2(7) . 2_554
O16 U10 O11 157.5(6) . 2_554
O86 U10 O11 84.7(7) 2_554 2_554
O4 U10 O11 166.3(6) . 2_554
O32 U10 K11 50.5(6) . .
O45 U10 K11 128.2(7) . .
O64 U10 K11 111.8(5) . .
O16 U10 K11 137.3(5) . .
O86 U10 K11 53.3(6) 2_554 .
O4 U10 K11 116.3(5) . .
O11 U10 K11 55.4(5) 2_554 .
O32 U10 K2 78.5(6) . .
O45 U10 K2 100.3(7) . .
O64 U10 K2 42.1(5) . .
O16 U10 K2 118.3(4) . .
O86 U10 K2 121.6(5) 2_554 .
O4 U10 K2 152.5(4) . .
O11 U10 K2 40.5(5) 2_554 .
K11 U10 K2 74.8(2) . .
O32 U10 K3 157.4(6) . 5_545
O45 U10 K3 23.1(7) . 5_545
O64 U10 K3 114.5(5) . 5_545
O16 U10 K3 89.9(4) . 5_545
O86 U10 K3 73.7(5) 2_554 5_545
O4 U10 K3 77.5(4) . 5_545
O11 U10 K3 97.0(5) 2_554 5_545
K11 U10 K3 119.3(2) . 5_545
K2 U10 K3 120.73(13) . 5_545
O32 U10 K9 19.4(6) . 8_545
O45 U10 K9 162.1(7) . 8_545
O64 U10 K9 95.5(5) . 8_545
O16 U10 K9 74.8(5) . 8_545
O86 U10 K9 83.6(5) 2_554 8_545
O4 U10 K9 70.2(5) . 8_545
O11 U10 K9 110.1(5) 2_554 8_545
K11 U10 K9 63.1(2) . 8_545
K2 U10 K9 96.24(15) . 8_545
K3 U10 K9 142.76(15) 5_545 8_545
O34 U11 O8 178.6(8) 1_565 1_565
O34 U11 O38 90.7(7) 1_565 .
O8 U11 O38 90.8(7) 1_565 .
O34 U11 O2 88.7(6) 1_565 1_565
O8 U11 O2 90.6(7) 1_565 1_565
O38 U11 O2 113.9(6) . 1_565
O34 U11 O9 87.6(7) 1_565 1_565
O8 U11 O9 92.6(7) 1_565 1_565
O38 U11 O9 76.9(6) . 1_565
O2 U11 O9 37.0(5) 1_565 1_565
O34 U11 O10 86.2(7) 1_565 1_565
O8 U11 O10 93.4(7) 1_565 1_565
O38 U11 O10 109.8(6) . 1_565
O2 U11 O10 136.1(6) 1_565 1_565
O9 U11 O10 170.9(6) 1_565 1_565
O34 U11 O1 88.7(6) 1_565 1_565
O8 U11 O1 91.8(7) 1_565 1_565
O38 U11 O1 73.0(6) . 1_565
O2 U11 O1 172.7(5) 1_565 1_565
O9 U11 O1 149.6(6) 1_565 1_565
O10 U11 O1 36.9(5) 1_565 1_565
O34 U11 O78 88.3(7) 1_565 1_565
O8 U11 O78 90.2(7) 1_565 1_565
O38 U11 O78 176.8(7) . 1_565
O2 U11 O78 69.2(6) 1_565 1_565
O9 U11 O78 106.1(6) 1_565 1_565
O10 U11 O78 67.1(6) 1_565 1_565
O1 U11 O78 104.0(6) 1_565 1_565
O34 U11 K6 45.9(5) 1_565 5_545
O8 U11 K6 133.8(6) 1_565 5_545
O38 U11 K6 93.7(5) . 5_545
O2 U11 K6 46.1(4) 1_565 5_545
O9 U11 K6 44.5(4) 1_565 5_545
O10 U11 K6 127.4(4) 1_565 5_545
O1 U11 K6 133.3(4) 1_565 5_545
O78 U11 K6 87.8(5) 1_565 5_545
O34 U11 K11 44.8(5) 1_565 4_554
O8 U11 K11 135.2(6) 1_565 4_554
O38 U11 K11 93.2(5) . 4_554
O2 U11 K11 127.4(4) 1_565 4_554
O9 U11 K11 131.7(4) 1_565 4_554
O10 U11 K11 43.7(4) 1_565 4_554
O1 U11 K11 47.6(4) 1_565 4_554
O78 U11 K11 84.0(5) 1_565 4_554
K6 U11 K11 90.4(2) 5_545 4_554
O34 U11 K4 145.4(5) 1_565 5
O8 U11 K4 33.3(5) 1_565 5
O38 U11 K4 119.2(5) . 5
O2 U11 K4 64.3(4) 1_565 5
O9 U11 K4 83.1(4) 1_565 5
O10 U11 K4 98.3(4) 1_565 5
O1 U11 K4 115.3(4) 1_565 5
O78 U11 K4 62.8(5) 1_565 5
K6 U11 K4 110.36(15) 5_545 5
K11 U11 K4 138.9(2) 4_554 5
O34 U11 K9 85.6(5) 1_565 5
O8 U11 K9 95.6(6) 1_565 5
O38 U11 K9 39.8(5) . 5
O2 U11 K9 152.8(4) 1_565 5
O9 U11 K9 116.1(4) 1_565 5
O10 U11 K9 70.0(4) 1_565 5
O1 U11 K9 33.5(4) 1_565 5
O78 U11 K9 137.0(5) 1_565 5
K6 U11 K9 116.42(16) 5_545 5
K11 U11 K9 62.3(2) 4_554 5
K4 U11 K9 128.27(15) 5 5
O62 U12 O6 178.3(9) . .
O62 U12 O13 93.5(8) . .
O6 U12 O13 88.1(7) . .
O62 U12 O70 87.7(8) . .
O6 U12 O70 92.3(7) . .
O13 U12 O70 114.2(6) . .
O62 U12 O15 92.8(8) . .
O6 U12 O15 88.8(7) . .
O13 U12 O15 36.8(6) . .
O70 U12 O15 77.4(6) . .
O62 U12 O18 88.2(8) . .
O6 U12 O18 90.1(7) . .
O13 U12 O18 158.5(6) . .
O70 U12 O18 87.2(6) . .
O15 U12 O18 164.5(6) . .
O62 U12 O12 86.4(8) . 2_554
O6 U12 O12 93.5(7) . 2_554
O13 U12 O12 74.7(6) . 2_554
O70 U12 O12 169.6(6) . 2_554
O15 U12 O12 111.4(6) . 2_554
O18 U12 O12 84.1(6) . 2_554
O62 U12 U4 71.1(6) . .
O6 U12 U4 110.6(5) . .
O13 U12 U4 27.9(4) . .
O70 U12 U4 96.0(5) . .
O15 U12 U4 29.2(4) . .
O18 U12 U4 158.8(4) . .
O12 U12 U4 90.1(4) 2_554 .
O62 U12 K8 55.0(7) . 1_545
O6 U12 K8 125.6(6) . 1_545
O13 U12 K8 59.0(5) . 1_545
O70 U12 K8 139.0(5) . 1_545
O15 U12 K8 87.2(4) . 1_545
O18 U12 K8 105.8(4) . 1_545
O12 U12 K8 39.9(4) 2_554 1_545
U4 U12 K8 58.86(12) . 1_545
O72 U13 O55 177.7(10) . .
O72 U13 O44 93.8(8) . .
O55 U13 O44 88.4(8) . .
O72 U13 O23 93.2(8) . .
O55 U13 O23 89.0(8) . .
O44 U13 O23 36.4(6) . .
O72 U13 O71 90.6(9) . 2_554
O55 U13 O71 89.3(8) . 2_554
O44 U13 O71 73.4(7) . 2_554
O23 U13 O71 109.8(7) . 2_554
O72 U13 O20 90.4(8) . 2_554
O55 U13 O20 89.4(8) . 2_554
O44 U13 O20 113.3(6) . 2_554
O23 U13 O20 76.9(6) . 2_554
O71 U13 O20 173.1(7) 2_554 2_554
O72 U13 O88 92.7(9) . .
O55 U13 O88 85.0(8) . .
O44 U13 O88 153.6(7) . .
O23 U13 O88 167.6(7) . .
O71 U13 O88 81.0(8) 2_554 .
O20 U13 O88 92.2(7) 2_554 .
O72 U13 K2 103.9(7) . .
O55 U13 K2 77.5(7) . .
O44 U13 K2 70.3(5) . .
O23 U13 K2 35.3(4) . .
O71 U13 K2 141.5(6) 2_554 .
O20 U13 K2 44.4(4) 2_554 .
O88 U13 K2 132.4(5) . .
O72 U13 K7 108.8(7) . 2_554
O55 U13 K7 69.9(7) . 2_554
O44 U13 K7 103.5(5) . 2_554
O23 U13 K7 136.8(5) . 2_554
O71 U13 K7 36.5(6) 2_554 2_554
O20 U13 K7 137.1(4) 2_554 2_554
O88 U13 K7 50.3(5) . 2_554
K2 U13 K7 147.10(14) . 2_554
O58 U14 O60 177.8(9) . .
O58 U14 O77 94.3(8) . .
O60 U14 O77 87.7(8) . .
O58 U14 O47 92.5(8) . .
O60 U14 O47 88.5(8) . .
O77 U14 O47 37.5(6) . .
O58 U14 O89 90.4(9) . .
O60 U14 O89 87.9(9) . .
O77 U14 O89 163.8(8) . .
O47 U14 O89 157.7(8) . .
O58 U14 O83 90.1(8) . 2_554
O60 U14 O83 91.2(8) . 2_554
O77 U14 O83 76.2(7) . 2_554
O47 U14 O83 113.7(7) . 2_554
O89 U14 O83 88.3(8) . 2_554
O58 U14 O33 90.5(8) . .
O60 U14 O33 88.0(8) . .
O77 U14 O33 112.2(6) . .
O47 U14 O33 74.8(7) . .
O89 U14 O33 83.2(8) . .
O83 U14 O33 171.5(7) 2_554 .
O58 U14 K7 149.6(6) . 5_545
O60 U14 K7 29.8(7) . 5_545
O77 U14 K7 105.8(4) . 5_545
O47 U14 K7 117.4(5) . 5_545
O89 U14 K7 64.4(6) . 5_545
O83 U14 K7 73.3(5) 2_554 5_545
O33 U14 K7 102.4(5) . 5_545
O58 U14 K7 105.1(6) . .
O60 U14 K7 77.0(7) . .
O77 U14 K7 38.2(5) . .
O47 U14 K7 74.7(5) . .
O89 U14 K7 125.7(6) . .
O83 U14 K7 41.3(5) 2_554 .
O33 U14 K7 146.1(5) . .
K7 U14 K7 79.30(17) 5_545 .
O58 U14 K5 27.8(6) . 5_545
O60 U14 K5 150.1(7) . 5_545
O77 U14 K5 121.8(4) . 5_545
O47 U14 K5 111.5(5) . 5_545
O89 U14 K5 65.0(6) . 5_545
O83 U14 K5 100.0(5) 2_554 5_545
O33 U14 K5 76.9(5) . 5_545
K7 U14 K5 129.10(15) 5_545 5_545
K7 U14 K5 128.49(15) . 5_545
O46 P1 O12 110.9(11) . .
O46 P1 O5 110.4(10) . .
O12 P1 O5 111.8(10) . .
O46 P1 K9 61.3(7) . 5_545
O12 P1 K9 140.4(8) . 5_545
O5 P1 K9 50.6(7) . 5_545
O46 P1 K8 65.6(7) . 2_544
O12 P1 K8 45.4(7) . 2_544
O5 P1 K8 130.9(7) . 2_544
K9 P1 K8 114.0(3) 5_545 2_544
O89 P2 O67 108.4(13) . .
O89 P2 O65 111.4(13) . .
O67 P2 O65 110.2(11) . .
O89 P2 K1 157.3(11) . 5_545
O67 P2 K1 54.4(7) . 5_545
O65 P2 K1 89.9(8) . 5_545
O20 P3 O70 111.3(10) . .
O20 P3 O11 111.2(10) . .
O70 P3 O11 111.0(11) . .
O20 P3 K2 60.1(7) . 2_554
O70 P3 K2 143.1(8) . 2_554
O11 P3 K2 53.3(7) . 2_554
O85 P4 O79 112.1(13) . 1_565
O85 P4 O35 114.2(12) . 1_565
O79 P4 O35 108.7(11) 1_565 1_565
O85 P4 K1 157.1(10) . .
O79 P4 K1 60.2(9) 1_565 .
O35 P4 K1 55.8(7) 1_565 .
O85 P4 K4 59.4(9) . 5
O79 P4 K4 60.6(9) 1_565 5
O35 P4 K4 104.3(7) 1_565 5
K1 P4 K4 101.0(2) . 5
O86 P5 O18 110.1(12) . .
O86 P5 O57 111.8(12) . .
O18 P5 O57 113.1(11) . .
O86 P5 K11 43.6(9) . 2_554
O18 P5 K11 75.8(7) . 2_554
O57 P5 K11 153.2(8) . 2_554
O14 P6 O43 109.1(10) . .
O14 P6 O27 111.5(10) . .
O43 P6 O27 111.9(10) . .
O14 P6 K1 48.8(7) . 1_545
O43 P6 K1 128.6(7) . 1_545
O27 P6 K1 62.7(7) . 1_545
O14 P6 K8 123.6(8) . 1_545
O43 P6 K8 46.0(7) . 1_545
O27 P6 K8 66.0(7) . 1_545
K1 P6 K8 102.1(2) 1_545 1_545
O14 P6 K1 53.7(7) . 5_545
O43 P6 K1 57.7(7) . 5_545
O27 P6 K1 116.1(7) . 5_545
K1 P6 K1 78.4(2) 1_545 5_545
K8 P6 K1 76.2(2) 1_545 5_545
O56 P7 O80 114.8(12) . .
O56 P7 O68 112.4(11) . .
O80 P7 O68 110.5(12) . .
O88 P8 O41 113.4(13) . .
O88 P8 O83 110.9(13) . .
O41 P8 O83 110.3(12) . .
O88 P8 K7 65.3(9) . 2_554
O41 P8 K7 139.3(8) . 2_554
O83 P8 K7 46.7(8) . 2_554
O33 P9 O82 116.5(13) . .
O33 P9 O42 111.3(12) . .
O82 P9 O42 114.0(13) . .
O33 P9 K10 121.4(9) . 3_545
O82 P9 K10 59.1(9) . 3_545
O42 P9 K10 58.0(8) . 3_545
O90 P10 O26 115.2(19) . .
O90 P10 O71 121(2) . .
O26 P10 O71 111.6(13) . .
O90 P10 K7 142.0(17) . .
O26 P10 K7 57.4(8) . .
O71 P10 K7 54.5(9) . .
O84 P11 O69 123.7(15) . .
O84 P11 O64 115.7(14) . .
O69 P11 O64 110.2(13) . .
O84 P11 K2 156.3(12) . .
O69 P11 K2 54.0(9) . .
O64 P11 K2 56.7(8) . .
O87 P12 O38 116.4(15) 5_545 5
O87 P12 O75 130.7(15) 5_545 6_556
O38 P12 O75 107.8(12) 5 6_556
O87 P12 K9 171.7(13) 5_545 .
O38 P12 K9 57.2(8) 5 .
O75 P12 K9 52.9(8) 6_556 .
O3 K1 O14 98.1(5) 1_565 1_565
O3 K1 O67 100.6(5) 1_565 5_545
O14 K1 O67 159.8(6) 1_565 5_545
O3 K1 O35 104.2(5) 1_565 1_565
O14 K1 O35 66.6(5) 1_565 1_565
O67 K1 O35 115.3(5) 5_545 1_565
O3 K1 O79 56.9(5) 1_565 1_565
O14 K1 O79 84.4(6) 1_565 1_565
O67 K1 O79 112.2(6) 5_545 1_565
O35 K1 O79 48.3(5) 1_565 1_565
O3 K1 O27 60.0(5) 1_565 1_565
O14 K1 O27 51.0(5) 1_565 1_565
O67 K1 O27 135.8(5) 5_545 1_565
O35 K1 O27 108.2(5) 1_565 1_565
O79 K1 O27 90.7(5) 1_565 1_565
O3 K1 O14 148.3(5) 1_565 5_545
O14 K1 O14 77.1(6) 1_565 5_545
O67 K1 O14 83.0(5) 5_545 5_545
O35 K1 O14 102.5(5) 1_565 5_545
O79 K1 O14 150.3(6) 1_565 5_545
O27 K1 O14 95.4(5) 1_565 5_545
O3 K1 O66 93.4(5) 1_565 5_545
O14 K1 O66 80.1(5) 1_565 5_545
O67 K1 O66 91.4(5) 5_545 5_545
O35 K1 O66 143.9(5) 1_565 5_545
O79 K1 O66 144.0(6) 1_565 5_545
O27 K1 O66 54.6(5) 1_565 5_545
O14 K1 O66 54.9(5) 5_545 5_545
O3 K1 O43 158.9(5) 1_565 5_545
O14 K1 O43 101.9(5) 1_565 5_545
O67 K1 O43 60.6(5) 5_545 5_545
O35 K1 O43 78.3(5) 1_565 5_545
O79 K1 O43 118.6(5) 1_565 5_545
O27 K1 O43 139.8(5) 1_565 5_545
O14 K1 O43 45.5(5) 5_545 5_545
O66 K1 O43 96.4(5) 5_545 5_545
O3 K1 P2 91.9(4) 1_565 5_545
O14 K1 P2 146.7(5) 1_565 5_545
O67 K1 P2 25.7(4) 5_545 5_545
O35 K1 P2 140.9(4) 1_565 5_545
O79 K1 P2 126.9(5) 1_565 5_545
O27 K1 P2 110.7(4) 1_565 5_545
O14 K1 P2 77.8(4) 5_545 5_545
O66 K1 P2 67.6(4) 5_545 5_545
O43 K1 P2 74.8(4) 5_545 5_545
O3 K1 P6 79.2(4) 1_565 1_565
O14 K1 P6 24.5(4) 1_565 1_565
O67 K1 P6 157.4(4) 5_545 1_565
O35 K1 P6 86.3(4) 1_565 1_565
O79 K1 P6 86.9(4) 1_565 1_565
O27 K1 P6 26.6(3) 1_565 1_565
O14 K1 P6 85.7(4) 5_545 1_565
O66 K1 P6 66.2(4) 5_545 1_565
O43 K1 P6 121.9(4) 5_545 1_565
P2 K1 P6 132.2(2) 5_545 1_565
O3 K1 P4 82.1(4) 1_565 .
O14 K1 P4 81.4(4) 1_565 .
O67 K1 P4 108.5(4) 5_545 .
O35 K1 P4 25.3(3) 1_565 .
O79 K1 P4 25.3(4) 1_565 .
O27 K1 P4 107.4(4) 1_565 .
O14 K1 P4 127.0(4) 5_545 .
O66 K1 P4 160.1(4) 5_545 .
O43 K1 P4 94.5(4) 5_545 .
P2 K1 P4 131.6(3) 5_545 .
P6 K1 P4 94.0(2) 1_565 .
O48 K2 O23 176.5(6) 4_554 .
O48 K2 O99 92.1(8) 4_554 .
O23 K2 O99 84.4(8) . .
O48 K2 O11 81.8(6) 4_554 2_554
O23 K2 O11 101.0(6) . 2_554
O99 K2 O11 142.8(8) . 2_554
O48 K2 O69 120.6(6) 4_554 .
O23 K2 O69 61.4(6) . .
O99 K2 O69 117.2(8) . .
O11 K2 O69 96.9(6) 2_554 .
O48 K2 O64 79.1(6) 4_554 .
O23 K2 O64 104.1(6) . .
O99 K2 O64 152.2(8) . .
O11 K2 O64 62.5(6) 2_554 .
O69 K2 O64 50.4(6) . .
O48 K2 O20 120.4(6) 4_554 2_554
O23 K2 O20 60.7(5) . 2_554
O99 K2 O20 104.9(8) . 2_554
O11 K2 O20 50.8(5) 2_554 2_554
O69 K2 O20 101.3(6) . 2_554
O64 K2 O20 102.2(5) . 2_554
O48 K2 P11 102.3(5) 4_554 .
O23 K2 P11 80.5(4) . .
O99 K2 P11 138.4(7) . .
O11 K2 P11 78.4(4) 2_554 .
O69 K2 P11 24.2(4) . .
O64 K2 P11 26.4(4) . .
O20 K2 P11 100.9(4) 2_554 .
O48 K2 P3 104.3(5) 4_554 2_554
O23 K2 P3 78.0(4) . 2_554
O99 K2 P3 128.5(7) . 2_554
O11 K2 P3 25.7(4) 2_554 2_554
O69 K2 P3 95.7(5) . 2_554
O64 K2 P3 79.3(4) . 2_554
O20 K2 P3 25.9(3) 2_554 2_554
P11 K2 P3 85.7(3) . 2_554
O48 K2 U10 71.0(4) 4_554 .
O23 K2 U10 112.5(4) . .
O99 K2 U10 162.5(7) . .
O11 K2 U10 32.8(4) 2_554 .
O69 K2 U10 77.0(4) . .
O64 K2 U10 31.5(4) . .
O20 K2 U10 80.7(4) 2_554 .
P11 K2 U10 53.7(2) . .
P3 K2 U10 54.92(15) 2_554 .
O48 K2 U13 150.1(5) 4_554 .
O23 K2 U13 29.9(4) . .
O99 K2 U13 86.8(7) . .
O11 K2 U13 81.2(4) 2_554 .
O69 K2 U13 85.8(4) . .
O64 K2 U13 113.8(4) . .
O20 K2 U13 33.0(3) 2_554 .
P11 K2 U13 98.2(2) . .
P3 K2 U13 55.64(15) 2_554 .
U10 K2 U13 105.33(15) . .
O48 K2 U5 150.0(5) 4_554 .
O23 K2 U5 31.2(4) . .
O99 K2 U5 96.0(7) . .
O11 K2 U5 107.5(4) 2_554 .
O69 K2 U5 31.7(4) . .
O64 K2 U5 80.3(4) . .
O20 K2 U5 85.2(4) 2_554 .
P11 K2 U5 54.1(2) . .
P3 K2 U5 93.02(19) 2_554 .
U10 K2 U5 101.04(14) . .
U13 K2 U5 59.45(9) . .
O45 K3 O53 139.2(6) 5_545 5_545
O45 K3 O6 81.4(6) 5_545 6_546
O53 K3 O6 81.7(5) 5_545 6_546
O45 K3 O91 130.7(6) 5_545 .
O53 K3 O91 66.6(5) 5_545 .
O6 K3 O91 146.1(6) 6_546 .
O45 K3 O25 66.7(6) 5_545 5_545
O53 K3 O25 112.5(6) 5_545 5_545
O6 K3 O25 144.6(6) 6_546 5_545
O91 K3 O25 64.1(5) . 5_545
O45 K3 O57 81.2(6) 5_545 6_546
O53 K3 O57 58.1(5) 5_545 6_546
O6 K3 O57 61.0(5) 6_546 6_546
O91 K3 O57 107.7(5) . 6_546
O25 K3 O57 97.9(5) 5_545 6_546
O45 K3 O111 80.8(10) 5_545 .
O53 K3 O111 134.6(10) 5_545 .
O6 K3 O111 135.7(9) 6_546 .
O91 K3 O111 69.8(9) . .
O25 K3 O111 55.5(9) 5_545 .
O57 K3 O111 152.3(9) 6_546 .
O45 K3 O68 104.5(6) 5_545 5_545
O53 K3 O68 50.6(5) 5_545 5_545
O6 K3 O68 113.2(5) 6_546 5_545
O91 K3 O68 54.9(5) . 5_545
O25 K3 O68 63.9(5) 5_545 5_545
O57 K3 O68 54.7(5) 6_546 5_545
O111 K3 O68 110.5(9) . 5_545
O45 K3 U8 114.9(5) 5_545 5_545
O53 K3 U8 25.3(4) 5_545 5_545
O6 K3 U8 80.8(4) 6_546 5_545
O91 K3 U8 75.5(4) . 5_545
O25 K3 U8 98.6(4) 5_545 5_545
O57 K3 U8 36.3(3) 6_546 5_545
O111 K3 U8 143.3(9) . 5_545
O68 K3 U8 35.5(3) 5_545 5_545
O45 K3 U10 15.1(4) 5_545 5_545
O53 K3 U10 124.5(4) 5_545 5_545
O6 K3 U10 79.7(4) 6_546 5_545
O91 K3 U10 127.8(4) . 5_545
O25 K3 U10 65.4(4) 5_545 5_545
O57 K3 U10 67.1(4) 6_546 5_545
O111 K3 U10 92.1(9) . 5_545
O68 K3 U10 91.2(4) 5_545 5_545
U8 K3 U10 99.87(15) 5_545 5_545
O45 K3 U7 61.2(4) 5_545 5_545
O53 K3 U7 108.6(4) 5_545 5_545
O6 K3 U7 133.9(4) 6_546 5_545
O91 K3 U7 71.0(4) . 5_545
O25 K3 U7 12.4(4) 5_545 5_545
O57 K3 U7 86.0(4) 6_546 5_545
O111 K3 U7 66.9(8) . 5_545
O68 K3 U7 58.2(3) 5_545 5_545
U8 K3 U7 90.91(14) 5_545 5_545
U10 K3 U7 57.02(9) 5_545 5_545
O45 K3 K4 151.5(5) 5_545 .
O53 K3 K4 60.1(4) 5_545 .
O6 K3 K4 126.8(4) 6_546 .
O91 K3 K4 24.4(4) . .
O25 K3 K4 87.0(4) 5_545 .
O57 K3 K4 114.7(4) 6_546 .
O111 K3 K4 75.0(9) . .
O68 K3 K4 71.1(3) 5_545 .
U8 K3 K4 78.44(14) 5_545 .
U10 K3 K4 152.00(18) 5_545 .
U7 K3 K4 94.98(14) 5_545 .
O91 K4 O29 88.9(5) . 5_545
O91 K4 O63 148.7(6) . 5_545
O29 K4 O63 122.2(6) 5_545 5_545
O91 K4 O8 82.4(5) . 5_545
O29 K4 O8 161.6(6) 5_545 5_545
O63 K4 O8 66.8(6) 5_545 5_545
O91 K4 O96 83.1(7) . .
O29 K4 O96 76.6(7) 5_545 .
O63 K4 O96 105.7(7) 5_545 .
O8 K4 O96 118.0(7) 5_545 .
O91 K4 O85 90.1(6) . 5
O29 K4 O85 69.9(6) 5_545 5
O63 K4 O85 97.3(6) 5_545 5
O8 K4 O85 93.9(6) 5_545 5
O96 K4 O85 145.9(7) . 5
O91 K4 O79 136.1(6) . 5_545
O29 K4 O79 77.9(5) 5_545 5_545
O63 K4 O79 57.8(6) 5_545 5_545
O8 K4 O79 97.3(6) 5_545 5_545
O96 K4 O79 132.0(7) . 5_545
O85 K4 O79 45.9(6) 5 5_545
O91 K4 P4 112.8(4) . 5
O29 K4 P4 65.2(4) 5_545 5
O63 K4 P4 81.3(5) 5_545 5
O8 K4 P4 103.4(4) 5_545 5
O96 K4 P4 137.6(6) . 5
O85 K4 P4 23.7(4) 5 5
O79 K4 P4 24.4(4) 5_545 5
O91 K4 U9 147.4(4) . 5
O29 K4 U9 110.8(4) 5_545 5
O63 K4 U9 23.5(4) 5_545 5
O8 K4 U9 70.9(4) 5_545 5
O96 K4 U9 125.7(6) . 5
O85 K4 U9 73.9(5) 5 5
O79 K4 U9 36.3(4) 5_545 5
P4 K4 U9 58.47(15) 5 5
O91 K4 U11 85.8(4) . 5
O29 K4 U11 143.2(4) 5_545 5
O63 K4 U11 67.5(4) 5_545 5
O8 K4 U11 20.4(4) 5_545 5
O96 K4 U11 138.4(6) . 5
O85 K4 U11 73.7(4) 5 5
O79 K4 U11 80.9(4) 5_545 5
P4 K4 U11 83.44(17) 5 5
U9 K4 U11 62.71(10) 5 5
O91 K4 U6 97.7(4) . 5_545
O29 K4 U6 14.2(3) 5_545 5_545
O63 K4 U6 112.2(5) 5_545 5_545
O8 K4 U6 152.9(4) 5_545 5_545
O96 K4 U6 88.7(6) . 5_545
O85 K4 U6 59.0(4) 5 5_545
O79 K4 U6 63.9(4) 5_545 5_545
P4 K4 U6 51.42(14) 5 5_545
U9 K4 U6 97.84(14) 5 5_545
U11 K4 U6 132.51(17) 5 5_545
O91 K4 K5 69.4(4) . .
O29 K4 K5 40.9(4) 5_545 .
O63 K4 K5 135.8(5) 5_545 .
O8 K4 K5 145.3(4) 5_545 .
O96 K4 K5 40.9(6) . .
O85 K4 K5 105.6(5) 5 .
O79 K4 K5 117.0(4) 5_545 .
P4 K4 K5 105.9(2) 5 .
U9 K4 K5 141.7(2) 5 .
U11 K4 K5 155.2(2) 5 .
U6 K4 K5 54.98(12) 5_545 .
O74 K5 O111 146.5(11) 5_545 .
O74 K5 O58 77.3(6) 5_545 5_545
O111 K5 O58 84.3(11) . 5_545
O74 K5 O96 89.2(7) 5_545 .
O111 K5 O96 88.9(11) . .
O58 K5 O96 142.6(7) 5_545 .
O74 K5 O29 96.5(5) 5_545 5_545
O111 K5 O29 114.9(11) . 5_545
O58 K5 O29 141.6(6) 5_545 5_545
O96 K5 O29 73.8(7) . 5_545
O74 K5 O65 63.9(6) 5_545 5_545
O111 K5 O65 142.7(11) . 5_545
O58 K5 O65 85.9(6) 5_545 5_545
O96 K5 O65 119.3(7) . 5_545
O29 K5 O65 58.4(5) 5_545 5_545
O74 K5 O112 81.8(10) 5_545 5_545
O111 K5 O112 64.8(14) . 5_545
O58 K5 O112 60.2(10) 5_545 5_545
O96 K5 O112 83.7(11) . 5_545
O29 K5 O112 157.4(10) 5_545 5_545
O65 K5 O112 136.7(11) 5_545 5_545
O74 K5 O51 148.6(6) 5_545 5_545
O111 K5 O51 64.3(10) . 5_545
O58 K5 O51 109.7(6) 5_545 5_545
O96 K5 O51 100.0(7) . 5_545
O29 K5 O51 58.4(5) 5_545 5_545
O65 K5 O51 85.7(5) 5_545 5_545
O112 K5 O51 128.8(10) 5_545 5_545
O74 K5 U6 85.6(4) 5_545 5_545
O111 K5 U6 127.8(10) . 5_545
O58 K5 U6 118.1(4) 5_545 5_545
O96 K5 U6 94.9(6) . 5_545
O29 K5 U6 24.0(3) 5_545 5_545
O65 K5 U6 34.8(4) 5_545 5_545
O112 K5 U6 167.4(10) 5_545 5_545
O51 K5 U6 63.8(4) 5_545 5_545
O74 K5 U14 74.1(4) 5_545 5_545
O111 K5 U14 95.2(10) . 5_545
O58 K5 U14 16.6(4) 5_545 5_545
O96 K5 U14 155.5(6) . 5_545
O29 K5 U14 125.1(4) 5_545 5_545
O65 K5 U14 69.7(4) 5_545 5_545
O112 K5 U14 76.4(10) 5_545 5_545
O51 K5 U14 103.6(4) 5_545 5_545
U6 K5 U14 101.46(15) 5_545 5_545
O74 K5 K4 108.4(4) 5_545 .
O111 K5 K4 91.3(10) . .
O58 K5 K4 174.2(5) 5_545 .
O96 K5 K4 40.5(6) . .
O29 K5 K4 38.2(3) 5_545 .
O65 K5 K4 95.6(4) 5_545 .
O112 K5 K4 121.0(10) 5_545 .
O51 K5 K4 64.9(4) 5_545 .
U6 K5 K4 62.14(13) 5_545 .
U14 K5 K4 162.6(2) 5_545 .
O74 K5 U4 8.0(4) 5_545 5_545
O111 K5 U4 153.6(10) . 5_545
O58 K5 U4 78.4(4) 5_545 5_545
O96 K5 U4 92.9(6) . 5_545
O29 K5 U4 90.8(4) 5_545 5_545
O65 K5 U4 56.0(4) 5_545 5_545
O112 K5 U4 89.2(10) 5_545 5_545
O51 K5 U4 140.7(4) 5_545 5_545
U6 K5 U4 78.28(12) 5_545 5_545
U14 K5 U4 73.02(11) 5_545 5_545
K4 K5 U4 107.00(17) . 5_545
O9 K6 O24 115.9(6) 5_535 5_545
O9 K6 O2 31.7(5) 5_535 5_535
O24 K6 O2 146.4(6) 5_545 5_535
O9 K6 O50 87.6(6) 5_535 5_545
O24 K6 O50 31.5(5) 5_545 5_545
O2 K6 O50 115.6(6) 5_535 5_545
O9 K6 O21 116.8(6) 5_535 5_545
O24 K6 O21 63.0(5) 5_545 5_545
O2 K6 O21 115.5(6) 5_535 5_545
O50 K6 O21 62.1(5) 5_545 5_545
O9 K6 O34 62.7(5) 5_535 5_535
O24 K6 O34 119.7(6) 5_545 5_535
O2 K6 O34 62.5(5) 5_535 5_535
O50 K6 O34 120.2(5) 5_545 5_535
O21 K6 O34 177.3(6) 5_545 5_535
O9 K6 O31 77.1(5) 5_535 5_545
O24 K6 O31 55.4(5) 5_545 5_545
O2 K6 O31 105.3(5) 5_535 5_545
O50 K6 O31 55.5(5) 5_545 5_545
O21 K6 O31 115.3(5) 5_545 5_545
O34 K6 O31 67.3(5) 5_535 5_545
O9 K6 O30 56.2(5) 5_535 5_535
O24 K6 O30 105.2(5) 5_545 5_535
O2 K6 O30 54.4(5) 5_535 5_535
O50 K6 O30 77.9(5) 5_545 5_535
O21 K6 O30 63.6(5) 5_545 5_535
O34 K6 O30 115.0(5) 5_535 5_535
O31 K6 O30 114.8(5) 5_545 5_535
O9 K6 U11 37.8(4) 5_535 5_545
O24 K6 U11 130.9(4) 5_545 5_545
O2 K6 U11 37.9(3) 5_535 5_545
O50 K6 U11 115.3(4) 5_545 5_545
O21 K6 U11 152.0(4) 5_545 5_545
O34 K6 U11 26.6(3) 5_535 5_545
O31 K6 U11 75.9(3) 5_545 5_545
O30 K6 U11 88.5(3) 5_535 5_545
O9 K6 U3 114.8(4) 5_535 5_545
O24 K6 U3 37.6(4) 5_545 5_545
O2 K6 U3 129.3(4) 5_535 5_545
O50 K6 U3 38.0(4) 5_545 5_545
O21 K6 U3 26.6(4) 5_545 5_545
O34 K6 U3 156.0(4) 5_535 5_545
O31 K6 U3 88.8(4) 5_545 5_545
O30 K6 U3 75.3(3) 5_535 5_545
U11 K6 U3 150.6(2) 5_545 5_545
O9 K6 U5 88.2(4) 5_535 5_545
O24 K6 U5 33.0(4) 5_545 5_545
O2 K6 U5 119.8(4) 5_535 5_545
O50 K6 U5 32.9(4) 5_545 5_545
O21 K6 U5 90.7(4) 5_545 5_545
O34 K6 U5 91.9(4) 5_535 5_545
O31 K6 U5 24.6(3) 5_545 5_545
O30 K6 U5 105.4(3) 5_535 5_545
U11 K6 U5 98.09(16) 5_545 5_545
U3 K6 U5 64.15(12) 5_545 5_545
O9 K6 U9 32.5(4) 5_535 5_545
O24 K6 U9 118.5(4) 5_545 5_545
O2 K6 U9 32.7(3) 5_535 5_545
O50 K6 U9 87.3(4) 5_545 5_545
O21 K6 U9 88.4(4) 5_545 5_545
O34 K6 U9 90.3(4) 5_535 5_545
O31 K6 U9 103.5(4) 5_545 5_545
O30 K6 U9 24.9(3) 5_535 5_545
U11 K6 U9 63.68(11) 5_545 5_545
U3 K6 U9 96.87(16) 5_545 5_545
U5 K6 U9 104.75(16) 5_545 5_545
O60 K7 O77 124.6(6) 5_545 .
O60 K7 O71 121.8(7) 5_545 .
O77 K7 O71 98.0(6) . .
O60 K7 O83 79.9(6) 5_545 2_554
O77 K7 O83 61.1(6) . 2_554
O71 K7 O83 90.8(7) . 2_554
O60 K7 O26 172.4(7) 5_545 .
O77 K7 O26 58.6(5) . .
O71 K7 O26 50.9(6) . .
O83 K7 O26 97.3(6) 2_554 .
O60 K7 O97 111.9(9) 5_545 .
O77 K7 O97 75.9(8) . .
O71 K7 O97 116.1(9) . .
O83 K7 O97 132.3(9) 2_554 .
O26 K7 O97 75.3(8) . .
O60 K7 O88 76.0(6) 5_545 2_554
O77 K7 O88 98.8(6) . 2_554
O71 K7 O88 58.3(6) . 2_554
O83 K7 O88 46.1(6) 2_554 2_554
O26 K7 O88 97.0(6) . 2_554
O97 K7 O88 172.1(9) . 2_554
O60 K7 P10 147.7(5) 5_545 .
O77 K7 P10 78.5(4) . .
O71 K7 P10 25.9(5) . .
O83 K7 P10 96.1(5) 2_554 .
O26 K7 P10 25.2(4) . .
O97 K7 P10 94.6(7) . .
O88 K7 P10 78.4(5) 2_554 .
O60 K7 P8 79.8(5) 5_545 2_554
O77 K7 P8 77.9(4) . 2_554
O71 K7 P8 72.0(5) . 2_554
O83 K7 P8 23.0(4) 2_554 2_554
O26 K7 P8 94.9(4) . 2_554
O97 K7 P8 153.4(8) . 2_554
O88 K7 P8 23.5(4) 2_554 2_554
P10 K7 P8 84.5(3) . 2_554
O60 K7 U14 19.3(4) 5_545 5_545
O77 K7 U14 120.5(4) . 5_545
O71 K7 U14 137.2(5) . 5_545
O83 K7 U14 92.0(5) 2_554 5_545
O26 K7 U14 167.8(5) . 5_545
O97 K7 U14 92.6(7) . 5_545
O88 K7 U14 95.2(4) 2_554 5_545
P10 K7 U14 160.8(3) . 5_545
P8 K7 U14 96.8(2) 2_554 5_545
O60 K7 U14 97.6(5) 5_545 .
O77 K7 U14 31.0(4) . .
O71 K7 U14 104.3(5) . .
O83 K7 U14 32.6(4) 2_554 .
O26 K7 U14 83.3(4) . .
O97 K7 U14 100.2(7) . .
O88 K7 U14 77.1(4) 2_554 .
P10 K7 U14 95.5(3) . .
P8 K7 U14 53.69(18) 2_554 .
U14 K7 U14 100.70(17) 5_545 .
O60 K7 U3 154.0(5) 5_545 .
O77 K7 U3 29.5(4) . .
O71 K7 U3 77.0(5) . .
O83 K7 U3 82.3(5) 2_554 .
O26 K7 U3 30.1(4) . .
O97 K7 U3 68.0(7) . .
O88 K7 U3 104.5(4) 2_554 .
P10 K7 U3 53.1(2) . .
P8 K7 U3 91.0(2) 2_554 .
U14 K7 U3 145.6(2) 5_545 .
U14 K7 U3 58.17(11) . .
O43 K8 O109 139.5(11) 1_565 7_445
O43 K8 O12 96.5(6) 1_565 2_564
O109 K8 O12 87.7(10) 7_445 2_564
O43 K8 O66 82.1(6) 1_565 5_545
O109 K8 O66 66.0(10) 7_445 5_545
O12 K8 O66 131.7(6) 2_564 5_545
O43 K8 O35 84.6(5) 1_565 5_545
O109 K8 O35 95.9(10) 7_445 5_545
O12 K8 O35 172.9(6) 2_564 5_545
O66 K8 O35 55.3(5) 5_545 5_545
O43 K8 O27 49.1(5) 1_565 1_565
O109 K8 O27 91.0(10) 7_445 1_565
O12 K8 O27 88.9(5) 2_564 1_565
O66 K8 O27 54.1(5) 5_545 1_565
O35 K8 O27 97.1(5) 5_545 1_565
O43 K8 O54 55.0(5) 1_565 1_565
O109 K8 O54 165.3(11) 7_445 1_565
O12 K8 O54 93.1(5) 2_564 1_565
O66 K8 O54 122.5(6) 5_545 1_565
O35 K8 O54 81.9(5) 5_545 1_565
O27 K8 O54 103.7(5) 1_565 1_565
O43 K8 O46 94.9(5) 1_565 2_564
O109 K8 O46 59.9(10) 7_445 2_564
O12 K8 O46 46.4(5) 2_564 2_564
O66 K8 O46 85.4(5) 5_545 2_564
O35 K8 O46 140.5(5) 5_545 2_564
O27 K8 O46 56.5(5) 1_565 2_564
O54 K8 O46 129.4(5) 1_565 2_564
O43 K8 P6 23.3(4) 1_565 1_565
O109 K8 P6 116.4(10) 7_445 1_565
O12 K8 P6 94.4(4) 2_564 1_565
O66 K8 P6 66.3(4) 5_545 1_565
O35 K8 P6 89.4(4) 5_545 1_565
O27 K8 P6 25.8(3) 1_565 1_565
O54 K8 P6 78.2(4) 1_565 1_565
O46 K8 P6 76.8(4) 2_564 1_565
O43 K8 P1 95.6(4) 1_565 2_564
O109 K8 P1 73.9(10) 7_445 2_564
O12 K8 P1 22.4(4) 2_564 2_564
O66 K8 P1 109.4(4) 5_545 2_564
O35 K8 P1 164.6(5) 5_545 2_564
O27 K8 P1 72.0(4) 1_565 2_564
O54 K8 P1 110.9(4) 1_565 2_564
O46 K8 P1 24.1(3) 2_564 2_564
P6 K8 P1 85.0(2) 1_565 2_564
O43 K8 U6 91.5(4) 1_565 5_545
O109 K8 U6 69.1(10) 7_445 5_545
O12 K8 U6 151.8(5) 2_564 5_545
O66 K8 U6 23.4(4) 5_545 5_545
O35 K8 U6 34.7(3) 5_545 5_545
O27 K8 U6 76.1(3) 1_565 5_545
O54 K8 U6 113.5(4) 1_565 5_545
O46 K8 U6 106.0(4) 2_564 5_545
P6 K8 U6 82.5(2) 1_565 5_545
P1 K8 U6 130.0(3) 2_564 5_545
O43 K8 U4 33.4(4) 1_565 1_565
O109 K8 U4 167.9(10) 7_445 1_565
O12 K8 U4 84.4(4) 2_564 1_565
O66 K8 U4 113.3(4) 5_545 1_565
O35 K8 U4 92.9(4) 5_545 1_565
O27 K8 U4 79.7(3) 1_565 1_565
O54 K8 U4 25.4(3) 1_565 1_565
O46 K8 U4 108.2(4) 2_564 1_565
P6 K8 U4 55.37(17) 1_565 1_565
P1 K8 U4 95.7(2) 2_564 1_565
U6 K8 U4 115.4(2) 5_545 1_565
O105 K9 O1 156.6(11) . 5_545
O105 K9 O32 84.1(10) . 8_446
O1 K9 O32 73.0(5) 5_545 8_446
O105 K9 O75 99.2(11) . 6_556
O1 K9 O75 103.0(6) 5_545 6_556
O32 K9 O75 171.6(6) 8_446 6_556
O105 K9 O5 117.3(11) . 5_545
O1 K9 O5 65.6(5) 5_545 5_545
O32 K9 O5 84.1(5) 8_446 5_545
O75 K9 O5 101.1(6) 6_556 5_545
O105 K9 O38 133.7(11) . 5
O1 K9 O38 59.8(5) 5_545 5
O32 K9 O38 120.9(6) 8_446 5
O75 K9 O38 51.5(5) 6_556 5
O5 K9 O38 104.5(6) 5_545 5
O105 K9 O94 97.3(11) . 8_446
O1 K9 O94 69.6(6) 5_545 8_446
O32 K9 O94 66.1(6) 8_446 8_446
O75 K9 O94 105.6(6) 6_556 8_446
O5 K9 O94 131.6(6) 5_545 8_446
O38 K9 O94 65.6(6) 5 8_446
O105 K9 O46 94.5(10) . 5_545
O1 K9 O46 102.2(5) 5_545 5_545
O32 K9 O46 124.8(6) 8_446 5_545
O75 K9 O46 63.0(5) 6_556 5_545
O5 K9 O46 48.0(5) 5_545 5_545
O38 K9 O46 99.4(5) 5 5_545
O94 K9 O46 164.9(6) 8_446 5_545
O105 K9 P12 114.8(10) . .
O1 K9 P12 83.5(5) 5_545 .
O32 K9 P12 145.6(5) 8_446 .
O75 K9 P12 26.3(4) 6_556 .
O5 K9 P12 109.0(5) 5_545 .
O38 K9 P12 26.0(4) 5 .
O94 K9 P12 82.4(5) 8_446 .
O46 K9 P12 84.1(4) 5_545 .
O105 K9 P1 110.1(10) . 5_545
O1 K9 P1 81.3(4) 5_545 5_545
O32 K9 P1 106.4(4) 8_446 5_545
O75 K9 P1 79.9(4) 6_556 5_545
O5 K9 P1 24.0(4) 5_545 5_545
O38 K9 P1 99.7(4) 5 5_545
O94 K9 P1 150.9(5) 8_446 5_545
O46 K9 P1 24.4(4) 5_545 5_545
P12 K9 P1 94.2(3) . 5_545
O105 K9 U8 141.2(10) . 5_545
O1 K9 U8 32.5(4) 5_545 5_545
O32 K9 U8 70.4(4) 8_446 5_545
O75 K9 U8 110.3(5) 6_556 5_545
O5 K9 U8 34.0(4) 5_545 5_545
O38 K9 U8 85.1(4) 5 5_545
O94 K9 U8 98.2(5) 8_446 5_545
O46 K9 U8 78.0(4) 5_545 5_545
P12 K9 U8 102.3(3) . 5_545
P1 K9 U8 54.04(16) 5_545 5_545
O105 K9 U1 91.1(10) . 6_556
O1 K9 U1 111.8(4) 5_545 6_556
O32 K9 U1 157.4(5) 8_446 6_556
O75 K9 U1 30.8(4) 6_556 6_556
O5 K9 U1 78.6(4) 5_545 6_556
O38 K9 U1 77.8(4) 5 6_556
O94 K9 U1 136.4(5) 8_446 6_556
O46 K9 U1 33.5(3) 5_545 6_556
P12 K9 U1 55.6(2) . 6_556
P1 K9 U1 54.81(16) 5_545 6_556
U8 K9 U1 101.36(18) 5_545 6_556
O7 K10 O28 124.0(6) 5_545 3_455
O7 K10 O42 134.9(7) 5_545 3_455
O28 K10 O42 60.9(6) 3_455 3_455
O7 K10 O82 160.7(7) 5_545 3_455
O28 K10 O82 75.2(6) 3_455 3_455
O42 K10 O82 53.3(6) 3_455 3_455
O7 K10 O28 30.5(5) 5_545 5_545
O28 K10 O28 93.7(6) 3_455 5_545
O42 K10 O28 119.9(6) 3_455 5_545
O82 K10 O28 168.8(7) 3_455 5_545
O7 K10 O61 62.2(6) 5_545 5_545
O28 K10 O61 88.0(6) 3_455 5_545
O42 K10 O61 148.9(6) 3_455 5_545
O82 K10 O61 121.4(7) 3_455 5_545
O28 K10 O61 58.7(5) 5_545 5_545
O7 K10 O81 58.9(5) 5_545 5_545
O28 K10 O81 100.7(6) 3_455 5_545
O42 K10 O81 76.0(5) 3_455 5_545
O82 K10 O81 124.5(6) 3_455 5_545
O28 K10 O81 55.1(5) 5_545 5_545
O61 K10 O81 113.6(6) 5_545 5_545
O7 K10 P9 153.5(6) 5_545 3_455
O28 K10 P9 70.8(4) 3_455 3_455
O42 K10 P9 27.6(4) 3_455 3_455
O82 K10 P9 26.7(5) 3_455 3_455
O28 K10 P9 147.5(5) 5_545 3_455
O61 K10 P9 144.3(5) 5_545 3_455
O81 K10 P9 98.7(4) 5_545 3_455
O7 K10 O73 137.2(6) 5_545 3_455
O28 K10 O73 52.1(5) 3_455 3_455
O42 K10 O73 84.2(6) 3_455 3_455
O82 K10 O73 50.2(6) 3_455 3_455
O28 K10 O73 123.8(6) 5_545 3_455
O61 K10 O73 75.0(5) 5_545 3_455
O81 K10 O73 152.3(6) 5_545 3_455
P9 K10 O73 69.3(4) 3_455 3_455
O7 K10 K10 75.5(5) 5_545 7_445
O28 K10 K10 48.6(4) 3_455 7_445
O42 K10 K10 91.7(5) 3_455 7_445
O82 K10 K10 123.8(6) 3_455 7_445
O28 K10 K10 45.1(4) 5_545 7_445
O61 K10 K10 65.4(4) 5_545 7_445
O81 K10 K10 72.6(4) 5_545 7_445
P9 K10 K10 113.6(4) 3_455 7_445
O73 K10 K10 89.0(5) 3_455 7_445
O7 K10 U2 35.9(4) 5_545 5_545
O28 K10 U2 102.8(4) 3_455 5_545
O42 K10 U2 154.5(5) 3_455 5_545
O82 K10 U2 146.2(6) 3_455 5_545
O28 K10 U2 37.1(4) 5_545 5_545
O61 K10 U2 26.4(4) 5_545 5_545
O81 K10 U2 89.2(4) 5_545 5_545
P9 K10 U2 170.6(3) 3_455 5_545
O73 K10 U2 101.4(4) 3_455 5_545
K10 K10 U2 63.8(3) 7_445 5_545
O7 K10 U7 33.8(4) 5_545 5_545
O28 K10 U7 112.2(5) 3_455 5_545
O42 K10 U7 101.1(5) 3_455 5_545
O82 K10 U7 147.5(5) 3_455 5_545
O28 K10 U7 35.9(4) 5_545 5_545
O61 K10 U7 91.0(4) 5_545 5_545
O81 K10 U7 25.2(3) 5_545 5_545
P9 K10 U7 123.2(3) 3_455 5_545
O73 K10 U7 158.4(4) 3_455 5_545
K10 K10 U7 70.1(3) 7_445 5_545
U2 K10 U7 65.23(15) 5_545 5_545
O94 K11 O10 98.0(7) . 4_554
O94 K11 O1 72.4(6) . 4_554
O10 K11 O1 30.6(5) 4_554 4_554
O94 K11 O32 70.2(7) . .
O10 K11 O32 91.5(6) 4_554 .
O1 K11 O32 67.4(5) 4_554 .
O94 K11 O34 59.9(6) . 4_554
O10 K11 O34 60.3(5) 4_554 4_554
O1 K11 O34 60.7(5) 4_554 4_554
O32 K11 O34 115.4(6) . 4_554
O94 K11 O86 62.4(7) . 2_554
O10 K11 O86 147.0(7) 4_554 2_554
O1 K11 O86 117.2(7) 4_554 2_554
O32 K11 O86 57.9(6) . 2_554
O34 K11 O86 118.9(7) 4_554 2_554
O94 K11 O11 120.2(7) . 2_554
O10 K11 O11 113.8(6) 4_554 2_554
O1 K11 O11 112.7(6) 4_554 2_554
O32 K11 O11 60.2(5) . 2_554
O34 K11 O11 173.3(7) 4_554 2_554
O86 K11 O11 63.9(6) 2_554 2_554
O94 K11 U10 81.1(6) . .
O10 K11 U10 116.0(5) 4_554 .
O1 K11 U10 95.0(4) 4_554 .
O32 K11 U10 27.9(4) . .
O34 K11 U10 138.1(5) 4_554 .
O86 K11 U10 39.4(5) 2_554 .
O11 K11 U10 39.8(4) 2_554 .
O94 K11 P5 63.2(6) . 2_554
O10 K11 P5 160.5(6) 4_554 2_554
O1 K11 P5 130.6(5) 4_554 2_554
O32 K11 P5 77.7(4) . 2_554
O34 K11 P5 109.6(5) 4_554 2_554
O86 K11 P5 20.1(4) 2_554 2_554
O11 K11 P5 75.1(4) 2_554 2_554
U10 K11 P5 58.8(2) . 2_554
O94 K11 U11 69.2(5) . 4_544
O10 K11 U11 36.3(4) 4_554 4_544
O1 K11 U11 37.4(3) 4_554 4_544
O32 K11 U11 101.4(5) . 4_544
O34 K11 U11 25.4(3) 4_554 4_544
O86 K11 U11 131.3(6) 2_554 4_544
O11 K11 U11 148.0(5) 2_554 4_544
U10 K11 U11 128.9(3) . 4_544
P5 K11 U11 129.6(3) 2_554 4_544
O94 K11 K9 46.5(5) . 8_545
O10 K11 K9 68.3(4) 4_554 8_545
O1 K11 K9 37.8(4) 4_554 8_545
O32 K11 K9 40.2(4) . 8_545
O34 K11 K9 75.3(4) 4_554 8_545
O86 K11 K9 79.5(5) 2_554 8_545
O11 K11 K9 99.9(5) 2_554 8_545
U10 K11 K9 66.3(2) . 8_545
P5 K11 K9 93.5(3) 2_554 8_545
U11 K11 K9 63.1(2) 4_544 8_545
O94 K11 U8 100.4(6) . 4_554
O10 K11 U8 29.1(4) 4_554 4_554
O1 K11 U8 30.5(3) 4_554 4_554
O32 K11 U8 65.8(4) . 4_554
O34 K11 U8 85.1(4) 4_554 4_554
O86 K11 U8 123.6(6) 2_554 4_554
O11 K11 U8 88.3(4) 2_554 4_554
U10 K11 U8 87.6(2) . 4_554
P5 K11 U8 143.4(3) 2_554 4_554
U11 K11 U8 59.72(17) 4_544 4_554
K9 K11 U8 56.96(19) 8_545 4_554
O109 K12 O61 85.7(12) . 3_455
O109 K12 O101 87.5(13) . 5_545
O61 K12 O101 167.7(10) 3_455 5_545
O109 K12 O16 126.6(12) . 5_545
O61 K12 O16 116.2(8) 3_455 5_545
O101 K12 O16 76.0(8) 5_545 5_545
O109 K12 O73 166.7(13) . 5_545
O61 K12 O73 82.8(7) 3_455 5_545
O101 K12 O73 105.0(9) 5_545 5_545
O16 K12 O73 54.3(6) 5_545 5_545
O109 K12 O81 108.2(12) . 5_545
O61 K12 O81 62.5(6) 3_455 5_545
O101 K12 O81 129.5(9) 5_545 5_545
O16 K12 O81 55.8(6) 5_545 5_545
O73 K12 O81 60.3(6) 5_545 5_545
O109 K12 U7 131.2(12) . 5_545
O61 K12 U7 79.8(6) 3_455 5_545
O101 K12 U7 112.3(8) 5_545 5_545
O16 K12 U7 36.6(4) 5_545 5_545
O73 K12 U7 39.6(4) 5_545 5_545
O81 K12 U7 25.7(4) 5_545 5_545
O109 K12 U2 72.9(11) . 3_455
O61 K12 U2 13.1(4) 3_455 3_455
O101 K12 U2 156.5(9) 5_545 3_455
O16 K12 U2 126.1(6) 5_545 3_455
O73 K12 U2 95.9(5) 5_545 3_455
O81 K12 U2 70.6(5) 5_545 3_455
U7 K12 U2 90.7(3) 5_545 3_455
O109 K12 K10 123.5(11) . 7_445
O61 K12 K10 38.9(5) 3_455 7_445
O101 K12 K10 143.8(8) 5_545 7_445
O16 K12 K10 95.4(6) 5_545 7_445
O73 K12 K10 46.8(4) 5_545 7_445
O81 K12 K10 62.8(5) 5_545 7_445
U7 K12 K10 63.3(3) 5_545 7_445
U2 K12 K10 51.0(2) 3_455 7_445
O109 K12 K8 26.9(11) . 7_445
O61 K12 K8 95.1(6) 3_455 7_445
O101 K12 K8 74.5(7) 5_545 7_445
O16 K12 K8 140.0(6) 5_545 7_445
O73 K12 K8 161.6(7) 5_545 7_445
O81 K12 K8 134.5(6) 5_545 7_445
U7 K12 K8 158.0(5) 5_545 7_445
U2 K12 K8 82.3(3) 3_455 7_445
K10 K12 K8 124.2(4) 7_445 7_445
O109 K12 K9 66.1(11) . 4_445
O61 K12 K9 129.0(7) 3_455 4_445
O101 K12 K9 56.2(7) 5_545 4_445
O16 K12 K9 62.5(5) 5_545 4_445
O73 K12 K9 116.8(6) 5_545 4_445
O81 K12 K9 86.1(5) 5_545 4_445
U7 K12 K9 87.9(3) 5_545 4_445
U2 K12 K9 123.0(4) 3_455 4_445
K10 K12 K9 148.8(4) 7_445 4_445
K8 K12 K9 78.7(3) 7_445 4_445
O10 O1 U8 71.1(9) . .
O10 O1 U11 70.4(9) . 1_545
U8 O1 U11 121.1(7) . 1_545
O10 O1 K9 168.0(11) . 5_545
U8 O1 K9 110.0(6) . 5_545
U11 O1 K9 116.7(6) 1_545 5_545
O10 O1 K11 68.9(9) . 4_544
U8 O1 K11 110.4(6) . 4_544
U11 O1 K11 95.0(6) 1_545 4_544
K9 O1 K11 100.0(6) 5_545 4_544
O9 O2 U11 71.6(9) . 1_545
O9 O2 U9 72.0(9) . 1_545
U11 O2 U9 126.5(7) 1_545 1_545
O9 O2 K6 71.7(9) . 5_535
U11 O2 K6 96.0(6) 1_545 5_535
U9 O2 K6 108.1(6) 1_545 5_535
O39 O3 U1 70.9(9) . 1_545
O39 O3 U9 72.5(9) . 1_545
U1 O3 U9 124.5(7) 1_545 1_545
O39 O3 K1 157.7(12) . 1_545
U1 O3 K1 111.3(6) 1_545 1_545
U9 O3 K1 118.3(7) 1_545 1_545
O16 O4 U7 71.7(10) . .
O16 O4 U10 70.3(10) . .
U7 O4 U10 125.3(8) . .
P1 O5 U8 130.6(10) . .
P1 O5 K9 105.4(9) . 5_545
U8 O5 K9 101.8(6) . 5_545
U12 O6 K3 162.0(9) . 6_545
O28 O7 U7 72.5(10) . .
O28 O7 U2 71.8(10) . .
U7 O7 U2 129.7(8) . .
O28 O7 K10 87.2(10) . 5_545
U7 O7 K10 108.5(7) . 5_545
U2 O7 K10 104.0(7) . 5_545
U11 O8 K4 126.3(8) 1_545 5_545
O2 O9 U11 71.4(9) . 1_545
O2 O9 U9 71.2(9) . 1_545
U11 O9 U9 125.9(7) 1_545 1_545
O2 O9 K6 76.5(9) . 5_535
U11 O9 K6 97.7(6) 1_545 5_535
U9 O9 K6 109.9(6) 1_545 5_535
O1 O10 U8 71.5(9) . .
O1 O10 U11 72.8(9) . 1_545
U8 O10 U11 122.7(7) . 1_545
O1 O10 K11 80.5(9) . 4_544
U8 O10 K11 116.1(7) . 4_544
U11 O10 K11 100.0(6) 1_545 4_544
P3 O11 U10 132.8(11) . 2_554
P3 O11 K2 101.1(9) . 2_554
U10 O11 K2 106.7(7) 2_554 2_554
P3 O11 K11 120.9(10) . 2_554
U10 O11 K11 84.8(6) 2_554 2_554
K2 O11 K11 109.1(6) 2_554 2_554
P1 O12 U12 133.9(10) . 2_554
P1 O12 K8 112.2(9) . 2_544
U12 O12 K8 107.6(7) 2_554 2_544
O15 O13 U4 72.9(10) . .
O15 O13 U12 72.0(10) . .
U4 O13 U12 123.9(8) . .
P6 O14 U6 136.5(11) . .
P6 O14 K1 106.7(9) . 1_545
U6 O14 K1 107.1(7) . 1_545
P6 O14 K1 103.5(9) . 5_545
U6 O14 K1 94.7(6) . 5_545
K1 O14 K1 102.9(6) 1_545 5_545
O13 O15 U12 71.1(10) . .
O13 O15 U4 70.1(10) . .
U12 O15 U4 121.6(8) . .
O4 O16 U10 73.6(10) . .
O4 O16 U7 72.4(10) . .
U10 O16 U7 127.9(8) . .
O4 O16 K12 131.0(13) . 5_545
U10 O16 K12 137.5(8) . 5_545
U7 O16 K12 94.5(7) . 5_545
O37 O17 U2 72.8(9) . .
O37 O17 U6 71.4(9) . .
U2 O17 U6 121.5(7) . .
P5 O18 U12 128.8(10) . .
P3 O20 U13 139.9(10) . 2_554
P3 O20 K2 94.1(8) . 2_554
U13 O20 K2 102.6(6) 2_554 2_554
U3 O21 K6 109.8(8) . 5_545
O44 O23 U13 71.5(10) . .
O44 O23 U5 72.7(10) . .
U13 O23 U5 126.4(8) . .
O44 O23 K2 158.9(13) . .
U13 O23 K2 114.8(7) . .
U5 O23 K2 113.0(7) . .
O50 O24 U3 71.9(10) . .
O50 O24 U5 70.9(10) . .
U3 O24 U5 127.3(8) . .
O50 O24 K6 76.3(10) . 5_545
U3 O24 K6 97.3(6) . 5_545
U5 O24 K6 108.5(7) . 5_545
U7 O25 K3 147.5(9) . 5_545
P10 O26 U3 138.7(12) . .
P10 O26 K7 97.5(10) . .
U3 O26 K7 111.1(7) . .
P6 O27 U1 152.7(10) . 1_545
P6 O27 K1 90.7(7) . 1_545
U1 O27 K1 100.3(6) 1_545 1_545
P6 O27 K8 88.2(7) . 1_545
U1 O27 K8 107.4(6) 1_545 1_545
K1 O27 K8 119.2(5) 1_545 1_545
O7 O28 U2 71.6(10) . .
O7 O28 U7 70.9(9) . .
U2 O28 U7 128.4(8) . .
O7 O28 K10 147.8(12) . 3_545
U2 O28 K10 106.7(7) . 3_545
U7 O28 K10 123.9(7) . 3_545
O7 O28 K10 62.3(9) . 5_545
U2 O28 K10 94.6(6) . 5_545
U7 O28 K10 98.0(6) . 5_545
K10 O28 K10 86.3(6) 3_545 5_545
U6 O29 K4 143.8(8) . 5_545
U6 O29 K5 114.9(7) . 5_545
K4 O29 K5 101.0(5) 5_545 5_545
U9 O30 K6 102.0(7) 1_545 5_535
U5 O31 K6 102.6(7) . 5_545
U10 O32 K9 148.4(9) . 8_545
U10 O32 K11 101.7(7) . .
K9 O32 K11 97.1(6) 8_545 .
P9 O33 U14 128.7(11) . .
U11 O34 K6 107.5(7) 1_545 5_535
U11 O34 K11 109.8(7) 1_545 4_544
K6 O34 K11 141.9(7) 5_535 4_544
P4 O35 U6 129.3(10) 1_545 .
P4 O35 K1 98.9(8) 1_545 1_545
U6 O35 K1 100.9(6) . 1_545
P4 O35 K8 124.5(9) 1_545 5_545
U6 O35 K8 97.8(6) . 5_545
K1 O35 K8 98.7(5) 1_545 5_545
O17 O37 U6 71.7(9) . .
O17 O37 U2 70.5(9) . .
U6 O37 U2 120.4(7) . .
P12 O38 U11 146.6(12) 5 .
P12 O38 K9 96.7(9) 5 5
U11 O38 K9 109.9(7) . 5
O3 O39 U1 72.6(9) . 1_545
O3 O39 U9 71.7(9) . 1_545
U1 O39 U9 125.1(7) 1_545 1_545
P8 O41 U4 132.7(11) . 2_554
P9 O42 U2 129.6(11) . .
P9 O42 K10 94.4(9) . 3_545
U2 O42 K10 103.9(7) . 3_545
P6 O43 U4 135.6(10) . .
P6 O43 K8 110.6(9) . 1_545
U4 O43 K8 106.5(7) . 1_545
P6 O43 K1 98.9(8) . 5_545
U4 O43 K1 98.8(6) . 5_545
K8 O43 K1 98.4(6) 1_545 5_545
O23 O44 U13 72.0(10) . .
O23 O44 U5 72.0(10) . .
U13 O44 U5 126.3(8) . .
U10 O45 K3 141.8(10) . 5_545
P1 O46 U1 141.4(11) . 2_544
P1 O46 K9 94.3(8) . 5_545
U1 O46 K9 97.5(6) 2_544 5_545
P1 O46 K8 90.3(8) . 2_544
U1 O46 K8 103.9(6) 2_544 2_544
K9 O46 K8 139.1(6) 5_545 2_544
O77 O47 U14 70.5(10) . .
O77 O47 U3 70.9(10) . .
U14 O47 U3 123.4(8) . .
U8 O48 K2 153.8(10) . 4_544
O24 O50 U3 71.0(10) . .
O24 O50 U5 72.3(10) . .
U3 O50 U5 127.7(8) . .
O24 O50 K6 72.2(10) . 5_545
U3 O50 K6 95.5(6) . 5_545
U5 O50 K6 107.3(7) . 5_545
U2 O51 K5 139.5(9) . 5_545
U8 O53 K3 112.6(8) . 5_545
U4 O54 K8 100.8(8) . 1_545
P7 O56 U7 132.3(10) . .
P5 O57 U8 141.7(11) . 2_554
P5 O57 K3 126.3(10) . 6_545
U8 O57 K3 91.9(6) 2_554 6_545
U14 O58 K5 135.6(9) . 5_545
U14 O60 K7 130.9(10) . 5_545
U2 O61 K12 146.1(10) . 3_545
U2 O61 K10 105.5(8) . 5_545
K12 O61 K10 105.2(7) 3_545 5_545
U9 O63 K4 118.0(9) 1_545 5_545
P11 O64 U10 132.0(12) . .
P11 O64 K2 96.9(10) . .
U10 O64 K2 106.4(7) . .
P2 O65 U6 139.2(12) . .
P2 O65 K5 122.6(10) . 5_545
U6 O65 K5 98.2(7) . 5_545
U6 O66 K8 114.1(8) . 5_545
U6 O66 K1 107.0(8) . 5_545
K8 O66 K1 125.2(6) 5_545 5_545
P2 O67 U4 127.8(10) . .
P2 O67 K1 99.9(9) . 5_545
U4 O67 K1 111.8(7) . 5_545
P7 O68 U8 134.3(11) . .
P7 O68 K3 139.8(10) . 5_545
U8 O68 K3 83.1(6) . 5_545
P11 O69 U5 139.6(13) . .
P11 O69 K2 101.8(11) . .
U5 O69 K2 108.0(8) . .
P3 O70 U12 134.4(11) . .
P10 O71 U13 141.2(14) . 2_554
P10 O71 K7 99.6(11) . .
U13 O71 K7 114.3(9) 2_554 .
U7 O73 K12 88.9(7) . 5_545
U7 O73 K10 99.6(6) . 3_545
K12 O73 K10 91.5(6) 5_545 3_545
U4 O74 K5 159.4(10) . 5_545
P12 O75 U1 139.7(12) 6 .
P12 O75 K9 100.8(10) 6 6
U1 O75 K9 110.5(7) . 6
O47 O77 U14 72.0(10) . .
O47 O77 U3 72.5(10) . .
U14 O77 U3 125.3(8) . .
O47 O77 K7 163.0(13) . .
U14 O77 K7 110.8(7) . .
U3 O77 K7 115.2(7) . .
P4 O79 U9 149.3(13) 1_545 1_545
P4 O79 K1 94.5(10) 1_545 1_545
U9 O79 K1 107.8(8) 1_545 1_545
P4 O79 K4 95.0(10) 1_545 5_545
U9 O79 K4 89.7(7) 1_545 5_545
K1 O79 K4 124.3(7) 1_545 5_545
U7 O81 K12 103.9(8) . 5_545
U7 O81 K10 103.8(8) . 5_545
K12 O81 K10 127.4(7) 5_545 5_545
P9 O82 K10 94.2(11) . 3_545
P8 O83 U14 133.5(12) . 2_554
P8 O83 K7 110.3(11) . 2_554
U14 O83 K7 106.1(8) 2_554 2_554
P4 O85 K4 96.9(11) . 5
P5 O86 U10 150.6(14) . 2_554
P5 O86 K11 116.2(12) . 2_554
U10 O86 K11 87.3(7) 2_554 2_554
P8 O88 U13 141.3(14) . .
P8 O88 K7 91.2(10) . 2_554
U13 O88 K7 96.8(7) . 2_554
P2 O89 U14 163.9(17) . .
K4 O91 K3 129.2(7) . .
K11 O94 K9 94.7(7) . 8_545
K4 O96 K5 98.6(9) . .
K12 O109 K8 127.8(18) . 7_445
K5 O111 K3 120.6(16) . .

loop_
_geom_bond_atom_site_label_1
_geom_bond_atom_site_label_2
_geom_bond_distance
_geom_bond_site_symmetry_2
U1 O19 1.777(18) 1_565
U1 O52 1.803(17) 1_565
U1 O75 2.291(19) .
U1 O27 2.304(17) 1_565
U1 O39 2.306(16) 1_565
U1 O3 2.330(16) 1_565
U1 O46 2.331(18) 2_564
U1 K1 4.170(6) .
U1 K9 4.186(8) 6
U1 K8 4.520(9) .
U2 O61 1.790(19) .
U2 O51 1.793(18) .
U2 O17 2.332(17) .
U2 O7 2.344(18) .
U2 O28 2.348(17) .
U2 O37 2.363(17) .
U2 O42 2.364(18) .
U2 O40 2.466(19) .
U2 K10 3.875(10) 5_545
U2 U6 4.0785(14) .
U2 K10 4.088(10) 3_545
U2 K12 4.393(17) 3_545
U3 O59 1.791(19) .
U3 O21 1.806(18) .
U3 O26 2.320(18) .
U3 O24 2.335(18) .
U3 O50 2.347(17) .
U3 O77 2.353(17) .
U3 O47 2.374(18) .
U3 O22 2.530(18) .
U3 K6 3.793(7) 5_545
U3 K7 4.322(8) .
U4 O74 1.772(19) .
U4 O54 1.781(19) .
U4 O13 2.310(18) .
U4 O41 2.324(19) 2_554
U4 O67 2.327(17) .
U4 O43 2.342(17) .
U4 O15 2.348(18) .
U4 K8 4.080(9) 1_545
U4 U12 4.0936(15) .
U4 K1 4.261(6) 5_545
U4 K5 4.517(7) 5_545
U5 O49 1.739(19) .
U5 O31 1.759(19) .
U5 O69 2.33(2) .
U5 O50 2.348(17) .
U5 O24 2.367(18) .
U5 O23 2.376(17) .
U5 O44 2.385(18) .
U5 O36 2.475(19) .
U5 K6 4.123(7) 5_545
U5 K2 4.226(7) .
U6 O66 1.775(18) .
U6 O29 1.796(16) .
U6 O65 2.31(2) .
U6 O37 2.337(17) .
U6 O17 2.342(17) .
U6 O35 2.343(17) .
U6 O14 2.344(18) .
U6 K5 4.001(7) 5_545
U6 K1 4.047(6) 5_545
U6 K8 4.073(9) 5_545
U6 K1 4.087(6) 1_545
U7 O81 1.745(18) .
U7 O25 1.796(18) .
U7 O7 2.337(17) .
U7 O16 2.338(18) .
U7 O4 2.347(18) .
U7 O28 2.358(17) .
U7 O56 2.409(18) .
U7 O73 2.49(2) .
U7 K12 3.911(17) 5_545
U7 K10 3.984(9) 5_545
U7 K10 4.503(9) 3_545
U7 K3 4.507(7) 5_545
U8 O48 1.782(19) .
U8 O53 1.786(18) .
U8 O68 2.258(19) .
U8 O57 2.287(18) 2_554
U8 O10 2.331(17) .
U8 O5 2.332(17) .
U8 O1 2.335(16) .
U8 K3 3.862(7) 5_545
U8 K9 4.081(9) 5_545
U8 K2 4.307(7) 4_544
U8 K11 4.309(12) 4_544
U9 O63 1.77(2) 1_565
U9 O30 1.783(17) 1_565
U9 O79 2.32(2) 1_565
U9 O2 2.353(16) 1_565
U9 O3 2.361(16) 1_565
U9 O9 2.364(17) 1_565
U9 O39 2.372(16) 1_565
U9 O76 2.47(2) 1_565
U9 K4 3.920(7) 5
U9 K6 4.136(7) 5_545
U9 K1 4.360(6) .
U10 O32 1.757(17) .
U10 O45 1.78(2) .
U10 O64 2.28(2) .
U10 O16 2.306(17) .
U10 O86 2.34(2) 2_554
U10 O4 2.349(18) .
U10 O11 2.369(18) 2_554
U10 K11 3.683(12) .
U10 K2 4.193(7) .
U10 K3 4.218(7) 5_545
U10 K9 4.360(8) 8_545
U11 O34 1.782(16) 1_565
U11 O8 1.789(17) 1_565
U11 O38 2.291(18) .
U11 O2 2.342(16) 1_565
U11 O9 2.344(17) 1_565
U11 O10 2.347(17) 1_565
U11 O1 2.380(16) 1_565
U11 O78 2.50(2) 1_565
U11 K6 3.793(7) 5_545
U11 K11 3.907(12) 4_554
U11 K4 4.130(7) 5
U11 K9 4.277(8) 5
U12 O62 1.75(2) .
U12 O6 1.791(17) .
U12 O13 2.329(18) .
U12 O70 2.338(19) .
U12 O15 2.342(18) .
U12 O18 2.356(18) .
U12 O12 2.368(18) 2_554
U12 K8 4.206(9) 1_545
U13 O72 1.76(2) .
U13 O55 1.77(2) .
U13 O44 2.308(18) .
U13 O23 2.315(18) .
U13 O71 2.32(2) 2_554
U13 O20 2.354(17) 2_554
U13 O88 2.37(2) .
U13 K2 4.220(7) .
U13 K7 4.331(8) 2_554
U14 O58 1.763(19) .
U14 O60 1.79(2) .
U14 O77 2.296(17) .
U14 O47 2.317(19) .
U14 O89 2.32(3) .
U14 O83 2.34(2) 2_554
U14 O33 2.359(19) .
U14 K7 4.094(8) 5_545
U14 K7 4.170(8) .
U14 K5 4.311(7) 5_545
P1 O46 1.50(2) .
P1 O12 1.515(19) .
P1 O5 1.529(19) .
P1 K9 3.623(11) 5_545
P1 K8 3.683(11) 2_544
P2 O89 1.44(3) .
P2 O67 1.495(19) .
P2 O65 1.53(2) .
P2 K1 3.401(10) 5_545
P3 O20 1.523(19) .
P3 O70 1.53(2) .
P3 O11 1.54(2) .
P3 K2 3.484(10) 2_554
P4 O85 1.47(2) .
P4 O79 1.50(2) 1_565
P4 O35 1.512(18) 1_565
P4 K1 3.502(9) .
P4 K4 3.624(10) 5
P5 O86 1.47(2) .
P5 O18 1.482(19) .
P5 O57 1.523(19) .
P5 K11 3.841(14) 2_554
P6 O14 1.500(19) .
P6 O43 1.509(18) .
P6 O27 1.553(18) .
P6 K1 3.472(9) 1_545
P6 K8 3.564(11) 1_545
P6 K1 3.760(9) 5_545
P7 O56 1.511(19) .
P7 O80 1.54(2) .
P7 O68 1.54(2) .
P8 O88 1.47(2) .
P8 O41 1.52(2) .
P8 O83 1.54(2) .
P8 K7 3.691(12) 2_554
P9 O33 1.49(2) .
P9 O82 1.49(2) .
P9 O42 1.54(2) .
P9 K10 3.307(14) 3_545
P10 O90 1.36(4) .
P10 O26 1.47(2) .
P10 O71 1.51(2) .
P10 K7 3.421(14) .
P11 O84 1.39(2) .
P11 O69 1.46(2) .
P11 O64 1.56(2) .
P11 K2 3.479(13) .
P12 O87 1.50(3) 5_545
P12 O38 1.52(2) 5
P12 O75 1.55(2) 6_556
P12 K9 3.441(15) .
K1 O3 2.714(17) 1_565
K1 O14 2.728(19) 1_565
K1 O67 2.808(19) 5_545
K1 O35 2.933(18) 1_565
K1 O79 3.05(2) 1_565
K1 O27 3.086(18) 1_565
K1 O14 3.114(19) 5_545
K1 O66 3.154(19) 5_545
K1 O43 3.218(18) 5_545
K1 P2 3.401(10) 5_545
K1 P6 3.472(9) 1_565
K2 O48 2.64(2) 4_554
K2 O23 2.688(19) .
K2 O99 2.72(3) .
K2 O11 2.84(2) 2_554
K2 O69 2.87(2) .
K2 O64 2.93(2) .
K2 O20 3.027(18) 2_554
K2 P3 3.484(10) 2_554
K3 O45 2.67(2) 5_545
K3 O53 2.81(2) 5_545
K3 O6 2.841(18) 6_546
K3 O91 2.876(19) .
K3 O25 2.889(19) 5_545
K3 O57 3.037(19) 6_546
K3 O111 3.34(5) .
K3 O68 3.42(2) 5_545
K3 U8 3.862(7) 5_545
K3 U10 4.218(7) 5_545
K3 U7 4.507(7) 5_545
K3 K4 5.008(10) .
K4 O91 2.667(19) .
K4 O29 2.738(17) 5_545
K4 O63 2.76(2) 5_545
K4 O8 2.812(18) 5_545
K4 O96 2.86(3) .
K4 O85 3.14(2) 5
K4 O79 3.17(2) 5_545
K4 P4 3.624(10) 5
K4 U9 3.920(7) 5
K4 U11 4.131(7) 5
K4 U6 4.319(7) 5_545
K4 K5 4.348(10) .
K5 O74 2.82(2) 5_545
K5 O111 2.85(5) .
K5 O58 2.87(2) 5_545
K5 O96 2.88(3) .
K5 O29 2.898(18) 5_545
K5 O65 2.95(2) 5_545
K5 O112 3.10(5) 5_545
K5 O51 3.12(2) 5_545
K5 U6 4.001(7) 5_545
K5 U14 4.311(7) 5_545
K5 U4 4.517(7) 5_545
K6 O9 2.683(18) 5_535
K6 O24 2.707(19) 5_545
K6 O2 2.747(18) 5_535
K6 O50 2.763(19) 5_545
K6 O21 2.781(19) 5_545
K6 O34 2.856(18) 5_535
K6 O31 3.36(2) 5_545
K6 O30 3.378(18) 5_535
K6 U11 3.793(7) 5_545
K6 U3 3.793(7) 5_545
K6 U5 4.123(7) 5_545
K6 U9 4.136(7) 5_545
K7 O60 2.69(2) 5_545
K7 O77 2.759(19) .
K7 O71 2.83(2) .
K7 O83 2.86(2) 2_554
K7 O26 2.91(2) .
K7 O97 2.92(4) .
K7 O88 3.36(2) 2_554
K7 P8 3.691(12) 2_554
K7 U14 4.094(8) 5_545
K8 O43 2.741(19) 1_565
K8 O109 2.76(5) 7_445
K8 O12 2.83(2) 2_564
K8 O66 3.01(2) 5_545
K8 O35 3.027(19) 5_545
K8 O27 3.258(19) 1_565
K8 O54 3.35(2) 1_565
K8 O46 3.35(2) 2_564
K8 P6 3.564(11) 1_565
K8 P1 3.683(11) 2_564
K8 U6 4.073(9) 5_545
K8 U4 4.079(9) 1_565
K9 O105 2.59(4) .
K9 O1 2.642(18) 5_545
K9 O32 2.765(19) 8_446
K9 O75 2.79(2) 6_556
K9 O5 2.904(19) 5_545
K9 O38 2.91(2) 5
K9 O94 3.09(2) 8_446
K9 O46 3.19(2) 5_545
K9 P1 3.623(11) 5_545
K9 U8 4.080(9) 5_545
K9 U1 4.186(8) 6_556
K10 O7 2.57(2) 5_545
K10 O28 2.74(2) 3_455
K10 O42 2.81(2) 3_455
K10 O82 2.84(2) 3_455
K10 O28 2.90(2) 5_545
K10 O61 2.99(2) 5_545
K10 O81 3.19(2) 5_545
K10 P9 3.307(14) 3_455
K10 O73 3.36(2) 3_455
K10 K10 3.859(19) 7_445
K10 U2 3.875(10) 5_545
K10 U7 3.984(9) 5_545
K11 O94 2.67(3) .
K11 O10 2.74(2) 4_554
K11 O1 2.90(2) 4_554
K11 O32 2.90(2) .
K11 O34 2.93(2) 4_554
K11 O86 2.96(3) 2_554
K11 O11 3.04(2) 2_554
K11 P5 3.841(14) 2_554
K11 U11 3.907(12) 4_544
K11 K9 4.247(15) 8_545
K11 U8 4.309(12) 4_554
K12 O109 2.60(5) .
K12 O61 2.79(3) 3_455
K12 O101 2.85(4) 5_545
K12 O16 2.96(2) 5_545
K12 O73 3.06(3) 5_545
K12 O81 3.11(3) 5_545
K12 U7 3.911(17) 5_545
K12 U2 4.393(17) 3_455
K12 K10 4.60(2) 7_445
K12 K8 4.809(19) 7_445
K12 K9 4.856(19) 4_445
O1 O10 1.50(2) .
O1 U11 2.380(16) 1_545
O1 K9 2.642(18) 5_545
O1 K11 2.90(2) 4_544
O2 O9 1.49(2) .
O2 U11 2.342(16) 1_545
O2 U9 2.353(16) 1_545
O2 K6 2.747(18) 5_535
O3 O39 1.45(2) .
O3 U1 2.330(16) 1_545
O3 U9 2.361(16) 1_545
O3 K1 2.714(17) 1_545
O4 O16 1.44(2) .
O5 K9 2.904(19) 5_545
O6 K3 2.841(18) 6_545
O7 O28 1.47(2) .
O7 K10 2.57(2) 5_545
O8 U11 1.789(17) 1_545
O8 K4 2.812(18) 5_545
O9 U11 2.344(17) 1_545
O9 U9 2.364(17) 1_545
O9 K6 2.683(18) 5_535
O10 U11 2.347(17) 1_545
O10 K11 2.74(2) 4_544
O11 U10 2.369(18) 2_554
O11 K2 2.84(2) 2_554
O11 K11 3.04(2) 2_554
O12 U12 2.368(18) 2_554
O12 K8 2.83(2) 2_544
O13 O15 1.48(2) .
O14 K1 2.728(19) 1_545
O14 K1 3.114(19) 5_545
O16 K12 2.96(2) 5_545
O17 O37 1.48(2) .
O19 U1 1.776(18) 1_545
O20 U13 2.355(17) 2_554
O20 K2 3.027(18) 2_554
O21 K6 2.781(19) 5_545
O23 O44 1.44(2) .
O24 O50 1.49(2) .
O24 K6 2.707(19) 5_545
O25 K3 2.889(19) 5_545
O27 U1 2.304(17) 1_545
O27 K1 3.086(18) 1_545
O27 K8 3.258(19) 1_545
O28 K10 2.74(2) 3_545
O28 K10 2.90(2) 5_545
O29 K4 2.738(17) 5_545
O29 K5 2.898(18) 5_545
O30 U9 1.783(17) 1_545
O30 K6 3.378(18) 5_535
O31 K6 3.36(2) 5_545
O32 K9 2.765(19) 8_545
O34 U11 1.782(16) 1_545
O34 K6 2.856(18) 5_535
O34 K11 2.93(2) 4_544
O35 P4 1.512(18) 1_545
O35 K1 2.933(18) 1_545
O35 K8 3.027(19) 5_545
O38 P12 1.52(2) 5
O38 K9 2.91(2) 5
O39 U1 2.306(16) 1_545
O39 U9 2.372(16) 1_545
O41 U4 2.324(19) 2_554
O42 K10 2.81(2) 3_545
O43 K8 2.741(19) 1_545
O43 K1 3.218(18) 5_545
O45 K3 2.67(2) 5_545
O46 U1 2.331(18) 2_544
O46 K9 3.19(2) 5_545
O46 K8 3.35(2) 2_544
O47 O77 1.48(2) .
O48 K2 2.63(2) 4_544
O50 K6 2.763(19) 5_545
O51 K5 3.12(2) 5_545
O52 U1 1.803(17) 1_545
O53 K3 2.81(2) 5_545
O54 K8 3.35(2) 1_545
O57 U8 2.287(18) 2_554
O57 K3 3.037(19) 6_545
O58 K5 2.87(2) 5_545
O60 K7 2.69(2) 5_545
O61 K12 2.79(3) 3_545
O61 K10 2.99(2) 5_545
O63 U9 1.77(2) 1_545
O63 K4 2.76(2) 5_545
O65 K5 2.95(2) 5_545
O66 K8 3.01(2) 5_545
O66 K1 3.154(19) 5_545
O67 K1 2.808(19) 5_545
O68 K3 3.42(2) 5_545
O71 U13 2.32(2) 2_554
O73 K12 3.06(3) 5_545
O73 K10 3.36(2) 3_545
O74 K5 2.82(2) 5_545
O75 P12 1.55(2) 6
O75 K9 2.79(2) 6
O76 U9 2.47(2) 1_545
O78 U11 2.50(2) 1_545
O79 P4 1.50(2) 1_545
O79 U9 2.32(2) 1_545
O79 K1 3.05(2) 1_545
O79 K4 3.17(2) 5_545
O81 K12 3.11(3) 5_545
O81 K10 3.19(2) 5_545
O82 K10 2.84(2) 3_545
O83 U14 2.34(2) 2_554
O83 K7 2.86(2) 2_554
O85 K4 3.14(2) 5
O86 U10 2.34(2) 2_554
O86 K11 2.96(3) 2_554
O87 P12 1.50(3) 5_545
O88 K7 3.35(2) 2_554
O94 K9 3.09(2) 8_545
O101 K12 2.85(4) 5_545
O109 K8 2.76(5) 7_445
O112 K5 3.10(5) 5_545
